data_7126780
loop_
_publ_author_name
'Yang, Xinda'
'Zhang, Duoteng'
'Li, Jie'
'Ji, Wenhui'
'Yang, Naidi'
'Gu, Shunxin'
'Wu, Qiong'
'Jiang, Qin'
'Shi, Pengfei'
'Li, Lin'

_publ_section_title
;
 A mitochondrion-targeting Mn(ii)-terpyridine complex for two-photon
 photodynamic therapy.
;
_journal_issue 63
_journal_name_full 'Chemical communications (Cambridge, England)'
_journal_page_first 9032
_journal_page_last 9035
_journal_paper_doi 10.1039/d0cc02051f
_journal_volume 56
_journal_year 2020
_chemical_formula_sum 'C50 H48 F12 Mn N8 O4 P2'
_chemical_formula_weight 1169.84
_space_group_crystal_system triclinic
_space_group_IT_number 2
_space_group_name_Hall '-P 1'
_space_group_name_H-M_alt 'P -1'
_atom_sites_solution_hydrogens geom
_audit_creation_method SHELXL-2018/3
_audit_update_record
;
2019-10-05 deposited with the CCDC.	2020-06-25 downloaded from the CCDC.
;
_cell_angle_alpha 97.656(3)
_cell_angle_beta 91.6860(10)
_cell_angle_gamma 95.702(2)
_cell_formula_units_Z 4
_cell_length_a 8.5850(11)
_cell_length_b 15.9090(18)
_cell_length_c 37.260(4)
_cell_measurement_reflns_used 1469
_cell_measurement_temperature 293(2)
_cell_measurement_theta_max 19.97
_cell_measurement_theta_min 2.21
_cell_volume 5013.9(10)
_computing_structure_refinement 'SHELXL-2018/3 (Sheldrick, 2018)'
_diffrn_ambient_temperature 293(2)
_diffrn_measured_fraction_theta_full 0.981
_diffrn_measured_fraction_theta_max 0.977
_diffrn_measurement_device_type 'CCD area detector'
_diffrn_measurement_method 'phi and omega scans'
_diffrn_radiation_type MoK\a
_diffrn_radiation_wavelength 0.71073
_diffrn_reflns_av_unetI/netI 0.2919
_diffrn_reflns_Laue_measured_fraction_full 0.981
_diffrn_reflns_Laue_measured_fraction_max 0.977
_diffrn_reflns_limit_h_max 10
_diffrn_reflns_limit_h_min -10
_diffrn_reflns_limit_k_max 19
_diffrn_reflns_limit_k_min -19
_diffrn_reflns_limit_l_max 45
_diffrn_reflns_limit_l_min -12
_diffrn_reflns_number 19304
_diffrn_reflns_point_group_measured_fraction_full 0.981
_diffrn_reflns_point_group_measured_fraction_max 0.977
_diffrn_reflns_theta_full 25.242
_diffrn_reflns_theta_max 26.000
_diffrn_reflns_theta_min 1.104
_exptl_absorpt_coefficient_mu 0.427
_exptl_absorpt_correction_T_max 0.9592
_exptl_absorpt_correction_T_min 0.9189
_exptl_absorpt_correction_type multi-scan
_exptl_absorpt_process_details sadabs
_exptl_crystal_density_diffrn 1.550
_exptl_crystal_F_000 2396
_exptl_crystal_size_max 0.200
_exptl_crystal_size_mid 0.120
_exptl_crystal_size_min 0.100
_refine_diff_density_max 0.957
_refine_diff_density_min -0.745
_refine_diff_density_rms 0.159
_refine_ls_extinction_method none
_refine_ls_goodness_of_fit_ref 1.099
_refine_ls_hydrogen_treatment constr
_refine_ls_matrix_type full
_refine_ls_number_parameters 1401
_refine_ls_number_reflns 19304
_refine_ls_number_restraints 3795
_refine_ls_restrained_S_all 1.049
_refine_ls_R_factor_all 0.3198
_refine_ls_R_factor_gt 0.1639
_refine_ls_shift/su_max 0.001
_refine_ls_shift/su_mean 0.000
_refine_ls_structure_factor_coef Fsqd
_refine_ls_weighting_details 'w=1/[\s^2^(Fo^2^)+(0.0998P)^2^] where P=(Fo^2^+2Fc^2^)/3'
_refine_ls_weighting_scheme calc
_refine_ls_wR_factor_gt 0.3622
_refine_ls_wR_factor_ref 0.4189
_reflns_Friedel_coverage 0.000
_reflns_number_gt 4817
_reflns_number_total 19304
_reflns_threshold_expression 'I > 2\s(I)'
_cod_data_source_file d0cc02051f2.cif
_cod_data_source_block 1
_cod_depositor_comments 'Adding full bibliography for 7126780.cif.'
_cod_database_code 7126780
_shelx_shelxl_version_number 2018/3
_shelx_space_group_comment
;
The symmetry employed for this shelxl refinement is uniquely defined
by the following loop, which should always be used as a source of
symmetry information in preference to the above space-group names.
They are only intended as comments.
;
_shelx_estimated_absorpt_t_min 0.919
_shelx_estimated_absorpt_t_max 0.959

loop_
_space_group_symop_operation_xyz
'x, y, z'
'-x, -y, -z'

loop_
_atom_site_label
_atom_site_type_symbol
_atom_site_fract_x
_atom_site_fract_y
_atom_site_fract_z
_atom_site_U_iso_or_equiv
_atom_site_adp_type
_atom_site_occupancy
_atom_site_site_symmetry_order
_atom_site_calc_flag
_atom_site_refinement_flags_posn
_atom_site_refinement_flags_adp
_atom_site_refinement_flags_occupancy
_atom_site_disorder_assembly
_atom_site_disorder_group
Mn1 Mn 0.9279(3) 0.72166(17) 0.13465(6) 0.0420(8) Uani 1 1 d . . . . .
Mn2 Mn 0.5705(3) 0.27730(16) 0.36541(6) 0.0401(8) Uani 1 1 d . . . . .
F1 F 0.7136(14) 0.4413(8) 0.2123(3) 0.100(4) Uani 1 1 d D U . . .
F2 F 0.7840(15) 0.5567(7) 0.2874(3) 0.104(4) Uani 1 1 d . U . . .
F3 F 0.776(2) 0.5739(10) 0.2271(4) 0.061(4) Uani 0.587(8) 1 d . U P A 1
F4 F 0.9288(19) 0.4840(13) 0.2518(4) 0.070(4) Uani 0.587(8) 1 d . U P A 1
F5 F 0.676(3) 0.4315(12) 0.2744(5) 0.080(4) Uani 0.587(8) 1 d . U P A 1
F6 F 0.566(3) 0.5064(18) 0.2518(6) 0.106(6) Uani 0.587(8) 1 d . U P A 1
F3' F 0.628(3) 0.5587(16) 0.2471(6) 0.061(4) Uani 0.413(8) 1 d . . P A 2
F4' F 0.900(3) 0.5435(18) 0.2308(6) 0.070(4) Uani 0.413(8) 1 d . . P A 2
F5' F 0.828(4) 0.4173(16) 0.2606(6) 0.080(4) Uani 0.413(8) 1 d D . P A 2
F6' F 0.591(4) 0.444(2) 0.2583(9) 0.106(6) Uani 0.413(8) 1 d . . P A 2
F7 F -0.0477(17) 0.2597(9) 0.4661(3) 0.121(4) Uani 1 1 d . U . . .
F8 F 0.2418(15) 0.4028(8) 0.4713(3) 0.105(4) Uani 1 1 d . U . . .
F9 F 0.1806(15) 0.3051(8) 0.5029(3) 0.104(4) Uani 1 1 d . U . . .
F10 F 0.0229(16) 0.3934(9) 0.4948(4) 0.127(5) Uani 1 1 d . U . . .
F11 F 0.0158(14) 0.3650(7) 0.4357(3) 0.090(4) Uani 1 1 d . U . . .
F12 F 0.1818(15) 0.2716(7) 0.4407(3) 0.099(4) Uani 1 1 d . U . . .
F13 F 0.2398(16) 0.9076(6) 0.2280(3) 0.100(4) Uani 1 1 d . U . . .
F14 F 0.2542(16) 1.0892(7) 0.2723(3) 0.102(4) Uani 1 1 d . U . . .
F15 F 0.4293(17) 1.0001(8) 0.2567(4) 0.122(4) Uani 1 1 d . U . . .
F16 F 0.2898(17) 1.0384(7) 0.2137(3) 0.115(4) Uani 1 1 d . U . . .
F17 F 0.2192(18) 0.9579(8) 0.2854(4) 0.125(4) Uani 1 1 d . U . . .
F18 F 0.0671(17) 0.9979(8) 0.2437(4) 0.133(5) Uani 1 1 d . U . . .
F19 F 0.2595(19) 0.5986(10) 0.0336(4) 0.151(5) Uani 1 1 d . U . . .
F20 F 0.5474(14) 0.7390(8) 0.0347(3) 0.103(4) Uani 1 1 d . U . . .
F21 F 0.4846(15) 0.6071(9) 0.0036(4) 0.131(5) Uani 1 1 d . U . . .
F22 F 0.3185(17) 0.7034(10) 0.0016(3) 0.143(5) Uani 1 1 d . U . . .
F23 F 0.3215(15) 0.7288(8) 0.0615(3) 0.112(4) Uani 1 1 d . U . . .
F24 F 0.4824(15) 0.6269(8) 0.0641(3) 0.103(4) Uani 1 1 d . U . . .
N1 N 0.7109(16) 0.7820(8) 0.1475(3) 0.046(3) Uani 1 1 d . U . . .
N2 N 0.9376(15) 0.7565(8) 0.1943(3) 0.037(2) Uani 1 1 d . U . . .
N3 N 1.1458(16) 0.6821(8) 0.1581(4) 0.048(3) Uani 1 1 d . U . . .
N4 N 0.9201(18) 0.8826(8) 0.4211(4) 0.062(3) Uani 1 1 d D U . . .
N5 N 1.0305(15) 0.8495(8) 0.1188(3) 0.044(3) Uani 1 1 d . U . . .
N6 N 0.9248(15) 0.7055(8) 0.0753(3) 0.040(2) Uani 1 1 d . U . . .
N7 N 0.8238(16) 0.5885(8) 0.1122(3) 0.046(3) Uani 1 1 d . U . . .
N8 N 0.9322(16) 0.6472(8) -0.1521(3) 0.052(3) Uani 1 1 d D U . . .
N9 N 0.6751(16) 0.4089(8) 0.3851(3) 0.044(3) Uani 1 1 d . U . . .
N10 N 0.5704(16) 0.2912(8) 0.4229(3) 0.042(2) Uani 1 1 d . U . . .
N11 N 0.4662(17) 0.1532(8) 0.3825(3) 0.049(3) Uani 1 1 d . U . . .
N12 N 0.5601(16) 0.3517(8) 0.6528(4) 0.059(4) Uani 1 1 d D U . . .
N13 N 0.3529(17) 0.3186(8) 0.3414(3) 0.045(3) Uani 1 1 d . U . . .
N14 N 0.5665(17) 0.2446(8) 0.3069(3) 0.044(3) Uani 1 1 d . U . . .
N15 N 0.7856(17) 0.2176(8) 0.3507(3) 0.046(3) Uani 1 1 d . U . . .
N16 N 0.574(2) 0.1145(10) 0.0795(4) 0.079(4) Uani 1 1 d D U . . .
O1 O 0.828(2) 1.0951(9) 0.4523(5) 0.158(6) Uani 1 1 d D U . . .
H1 H 0.879040 1.142001 0.456118 0.190 Uiso 1 1 calc R U . . .
O2 O 1.1978(18) 0.9159(9) 0.4723(4) 0.116(4) Uani 1 1 d D U . . .
H2 H 1.192123 0.918212 0.494377 0.139 Uiso 1 1 calc R U . . .
O3 O 0.6206(15) 0.5755(9) -0.1804(4) 0.116(5) Uani 1 1 d D U . . .
H3 H 0.542715 0.553141 -0.192653 0.139 Uiso 1 1 calc R U . . .
O4 O 0.8949(19) 0.7923(9) -0.2035(4) 0.131(5) Uani 1 1 d D U . . .
H4 H 0.844374 0.833695 -0.201741 0.157 Uiso 1 1 calc R U . . .
O5 O 0.8851(17) 0.4292(9) 0.6784(4) 0.123(5) Uani 1 1 d D U . . .
H5 H 0.963249 0.433871 0.692014 0.148 Uiso 1 1 calc R U . . .
O6 O 0.554(2) 0.1919(9) 0.7081(3) 0.126(5) Uani 1 1 d D U . . .
H6 H 0.605228 0.151347 0.708857 0.151 Uiso 1 1 calc R U . . .
O7 O 0.514(2) -0.0504(11) 0.0309(5) 0.177(6) Uani 1 1 d D U . . .
H7 H 0.555815 -0.061649 0.011607 0.212 Uiso 1 1 calc R U . . .
O8 O 0.293(2) 0.0913(10) 0.0293(4) 0.135(5) Uani 1 1 d D U . . .
H8 H 0.350597 0.053895 0.031500 0.162 Uiso 1 1 calc R U . . .
P1 P 0.7549(8) 0.4982(4) 0.25050(16) 0.0542(10) Uani 1 1 d . U . . .
P2 P 0.1013(7) 0.3343(4) 0.46872(13) 0.0672(18) Uani 1 1 d . U . . .
P5 P 0.2504(10) 0.9999(4) 0.25048(17) 0.0628(11) Uani 1 1 d . U . . .
P6 P 0.4043(7) 0.6669(4) 0.03196(16) 0.0699(18) Uani 1 1 d . U . . .
C1 C 0.607(2) 0.7933(10) 0.1217(4) 0.051(3) Uani 1 1 d . U . . .
H1A H 0.622491 0.771856 0.097737 0.061 Uiso 1 1 calc R U . . .
C2 C 0.479(2) 0.8345(11) 0.1290(5) 0.058(4) Uani 1 1 d . U . . .
H2A H 0.401587 0.835994 0.111206 0.070 Uiso 1 1 calc R U . . .
C3 C 0.469(2) 0.8761(11) 0.1653(4) 0.057(4) Uani 1 1 d . U . . .
H3A H 0.389954 0.911211 0.170990 0.069 Uiso 1 1 calc R U . . .
C4 C 0.577(2) 0.8632(10) 0.1919(4) 0.053(3) Uani 1 1 d . U . . .
H4A H 0.570755 0.888596 0.215751 0.063 Uiso 1 1 calc R U . . .
C5 C 0.700(2) 0.8103(10) 0.1822(4) 0.044(3) Uani 1 1 d . U . . .
C6 C 0.817(2) 0.7961(10) 0.2096(4) 0.042(3) Uani 1 1 d . U . . .
C7 C 0.809(2) 0.8188(10) 0.2457(4) 0.047(3) Uani 1 1 d . U . . .
H7A H 0.729897 0.849885 0.255140 0.056 Uiso 1 1 calc R U . . .
C8 C 0.933(2) 0.7923(9) 0.2700(4) 0.039(3) Uani 1 1 d . U . . .
C9 C 1.0563(19) 0.7555(9) 0.2511(4) 0.040(3) Uani 1 1 d . U . . .
H9 H 1.143830 0.744435 0.264243 0.048 Uiso 1 1 calc R U . . .
C10 C 1.0511(19) 0.7365(10) 0.2155(4) 0.038(3) Uani 1 1 d . U . . .
C11 C 1.178(2) 0.6947(10) 0.1921(4) 0.040(3) Uani 1 1 d . U . . .
C12 C 1.3161(19) 0.6816(10) 0.2080(4) 0.045(3) Uani 1 1 d . U . . .
H12 H 1.337836 0.698913 0.232668 0.054 Uiso 1 1 calc R U . . .
C13 C 1.421(2) 0.6428(10) 0.1873(5) 0.053(4) Uani 1 1 d . U . . .
H13 H 1.513021 0.629798 0.198058 0.063 Uiso 1 1 calc R U . . .
C14 C 1.396(2) 0.6230(10) 0.1522(5) 0.054(4) Uani 1 1 d . U . . .
H14 H 1.468424 0.596196 0.137887 0.065 Uiso 1 1 calc R U . . .
C15 C 1.260(2) 0.6430(10) 0.1374(5) 0.050(3) Uani 1 1 d . U . . .
H15 H 1.241189 0.630260 0.112464 0.059 Uiso 1 1 calc R U . . .
C16 C 0.932(2) 0.8192(10) 0.3091(4) 0.045(3) Uani 1 1 d . U . . .
C17 C 0.864(2) 0.8934(10) 0.3246(4) 0.050(3) Uani 1 1 d . U . . .
H17 H 0.819430 0.927848 0.309680 0.060 Uiso 1 1 calc R U . . .
C18 C 0.865(2) 0.9138(11) 0.3623(4) 0.060(4) Uani 1 1 d . U . . .
H18 H 0.824592 0.963162 0.372458 0.073 Uiso 1 1 calc R U . . .
C19 C 0.923(2) 0.8646(10) 0.3833(4) 0.046(3) Uani 1 1 d . U . . .
C20 C 0.998(2) 0.7907(9) 0.3693(4) 0.048(3) Uani 1 1 d . U . . .
H20 H 1.047731 0.759645 0.384865 0.057 Uiso 1 1 calc R U . . .
C21 C 0.996(2) 0.7669(10) 0.3321(4) 0.047(3) Uani 1 1 d . U . . .
H21 H 1.036026 0.716963 0.322479 0.057 Uiso 1 1 calc R U . . .
C22 C 0.821(2) 0.9475(9) 0.4369(6) 0.106(4) Uani 1 1 d D U . . .
H22A H 0.774857 0.931518 0.458834 0.127 Uiso 1 1 calc R U . . .
H22B H 0.737790 0.954828 0.419822 0.127 Uiso 1 1 calc R U . . .
C23 C 0.934(2) 1.0293(11) 0.4455(6) 0.107(4) Uani 1 1 d D U . . .
H23A H 1.001101 1.027552 0.466636 0.128 Uiso 1 1 calc R U . . .
H23B H 0.997884 1.038459 0.425082 0.128 Uiso 1 1 calc R U . . .
C24 C 0.965(2) 0.8238(11) 0.4463(5) 0.099(4) Uani 1 1 d D U . . .
H24A H 0.932499 0.765597 0.435537 0.118 Uiso 1 1 calc R U . . .
H24B H 0.910630 0.834758 0.468584 0.118 Uiso 1 1 calc R U . . .
C25 C 1.140(2) 0.8325(10) 0.4553(6) 0.100(5) Uani 1 1 d D U . . .
H25A H 1.161938 0.791364 0.471290 0.120 Uiso 1 1 calc R U . . .
H25B H 1.194496 0.819346 0.433203 0.120 Uiso 1 1 calc R U . . .
C26 C 1.077(2) 0.9166(11) 0.1424(5) 0.058(3) Uani 1 1 d . U . . .
H26 H 1.057923 0.915572 0.166823 0.070 Uiso 1 1 calc R U . . .
C27 C 1.152(2) 0.9875(12) 0.1316(5) 0.066(4) Uani 1 1 d . U . . .
H27 H 1.194264 1.032446 0.148719 0.079 Uiso 1 1 calc R U . . .
C28 C 1.164(2) 0.9925(12) 0.0971(5) 0.074(4) Uani 1 1 d . U . . .
H28 H 1.205883 1.043648 0.090069 0.089 Uiso 1 1 calc R U . . .
C29 C 1.119(2) 0.9280(11) 0.0721(5) 0.061(3) Uani 1 1 d . U . . .
H29 H 1.137062 0.930667 0.047717 0.073 Uiso 1 1 calc R U . . .
C30 C 1.043(2) 0.8534(11) 0.0838(4) 0.050(3) Uani 1 1 d . U . . .
C31 C 0.9823(19) 0.7722(11) 0.0593(4) 0.044(3) Uani 1 1 d . U . . .
C32 C 0.9817(19) 0.7703(10) 0.0207(4) 0.051(3) Uani 1 1 d . U . . .
H32 H 1.018945 0.817013 0.009682 0.062 Uiso 1 1 calc R U . . .
C33 C 0.9204(19) 0.6923(10) 0.0008(4) 0.044(3) Uani 1 1 d . U . . .
C34 C 0.8711(19) 0.6262(10) 0.0182(4) 0.043(3) Uani 1 1 d . U . . .
H34 H 0.833505 0.574997 0.004185 0.052 Uiso 1 1 calc R U . . .
C35 C 0.8725(19) 0.6292(10) 0.0554(4) 0.042(3) Uani 1 1 d . U . . .
C36 C 0.808(2) 0.5661(11) 0.0754(4) 0.044(3) Uani 1 1 d . U . . .
C37 C 0.749(2) 0.4826(11) 0.0649(4) 0.061(4) Uani 1 1 d . U . . .
H37 H 0.733192 0.464004 0.040218 0.074 Uiso 1 1 calc R U . . .
C38 C 0.713(2) 0.4263(12) 0.0877(4) 0.066(4) Uani 1 1 d . U . . .
H38 H 0.679960 0.370083 0.078170 0.079 Uiso 1 1 calc R U . . .
C39 C 0.722(2) 0.4473(11) 0.1229(4) 0.058(4) Uani 1 1 d . U . . .
H39 H 0.695436 0.407727 0.138566 0.070 Uiso 1 1 calc R U . . .
C40 C 0.770(2) 0.5287(11) 0.1352(4) 0.056(4) Uani 1 1 d . U . . .
H40 H 0.768807 0.546871 0.159925 0.067 Uiso 1 1 calc R U . . .
C41 C 0.916(2) 0.6828(11) -0.0370(4) 0.046(3) Uani 1 1 d . U . . .
C42 C 1.015(2) 0.7420(11) -0.0562(4) 0.050(3) Uani 1 1 d . U . . .
H42 H 1.073621 0.789778 -0.043718 0.060 Uiso 1 1 calc R U . . .
C43 C 1.017(2) 0.7234(10) -0.0941(4) 0.053(3) Uani 1 1 d . U . . .
H43 H 1.088834 0.758348 -0.105151 0.063 Uiso 1 1 calc R U . . .
C44 C 0.927(2) 0.6594(11) -0.1176(4) 0.050(3) Uani 1 1 d . U . . .
C45 C 0.829(2) 0.6108(10) -0.0978(4) 0.049(3) Uani 1 1 d . U . . .
H45 H 0.759752 0.568654 -0.110969 0.059 Uiso 1 1 calc R U . . .
C46 C 0.824(2) 0.6180(11) -0.0601(4) 0.055(3) Uani 1 1 d . U . . .
H46 H 0.757231 0.578823 -0.049913 0.066 Uiso 1 1 calc R U . . .
C47 C 0.8918(18) 0.5636(10) -0.1737(5) 0.084(4) Uani 1 1 d D U . . .
H47A H 0.866477 0.521541 -0.157622 0.101 Uiso 1 1 calc R U . . .
H47B H 0.981939 0.547358 -0.187085 0.101 Uiso 1 1 calc R U . . .
C48 C 0.7543(18) 0.5634(14) -0.2001(4) 0.094(4) Uani 1 1 d D U . . .
H48A H 0.774308 0.608652 -0.214951 0.112 Uiso 1 1 calc R U . . .
H48B H 0.738962 0.509406 -0.215990 0.112 Uiso 1 1 calc R U . . .
C49 C 1.0383(18) 0.7049(9) -0.1702(4) 0.086(4) Uani 1 1 d D U . . .
H49A H 1.050857 0.679091 -0.194940 0.104 Uiso 1 1 calc R U . . .
H49B H 1.140515 0.713028 -0.157732 0.104 Uiso 1 1 calc R U . . .
C50 C 0.977(2) 0.7908(10) -0.1708(4) 0.094(5) Uani 1 1 d D U . . .
H50A H 0.908359 0.801534 -0.150822 0.113 Uiso 1 1 calc R U . . .
H50B H 1.063891 0.835426 -0.167738 0.113 Uiso 1 1 calc R U . . .
C51 C 0.722(2) 0.4677(10) 0.3654(4) 0.049(3) Uani 1 1 d . U . . .
H51 H 0.717201 0.454523 0.340264 0.059 Uiso 1 1 calc R U . . .
C52 C 0.776(2) 0.5472(11) 0.3806(5) 0.060(4) Uani 1 1 d . U . . .
H52 H 0.803997 0.589214 0.366176 0.072 Uiso 1 1 calc R U . . .
C53 C 0.789(2) 0.5654(11) 0.4178(5) 0.065(4) Uani 1 1 d . U . . .
H53 H 0.830108 0.619863 0.428153 0.077 Uiso 1 1 calc R U . . .
C54 C 0.747(2) 0.5095(10) 0.4388(4) 0.059(3) Uani 1 1 d . U . . .
H54 H 0.757412 0.520767 0.463918 0.071 Uiso 1 1 calc R U . . .
C55 C 0.684(2) 0.4304(10) 0.4203(4) 0.041(3) Uani 1 1 d . U . . .
C56 C 0.628(2) 0.3622(10) 0.4423(4) 0.045(3) Uani 1 1 d . U . . .
C57 C 0.631(2) 0.3798(10) 0.4800(4) 0.048(3) Uani 1 1 d . U . . .
H57 H 0.666253 0.434261 0.491337 0.057 Uiso 1 1 calc R U . . .
C58 C 0.580(2) 0.3160(11) 0.5010(4) 0.052(3) Uani 1 1 d . U . . .
C59 C 0.526(2) 0.2344(10) 0.4774(4) 0.051(3) Uani 1 1 d . U . . .
H59 H 0.494183 0.186625 0.488363 0.062 Uiso 1 1 calc R U . . .
C60 C 0.520(2) 0.2272(10) 0.4422(4) 0.046(3) Uani 1 1 d . U . . .
C61 C 0.456(2) 0.1509(10) 0.4182(4) 0.049(3) Uani 1 1 d . U . . .
C62 C 0.392(2) 0.0777(10) 0.4323(5) 0.059(3) Uani 1 1 d . U . . .
H62 H 0.387846 0.076072 0.457153 0.070 Uiso 1 1 calc R U . . .
C63 C 0.337(2) 0.0110(11) 0.4082(5) 0.067(4) Uani 1 1 d . U . . .
H63 H 0.286301 -0.036328 0.416858 0.080 Uiso 1 1 calc R U . . .
C64 C 0.350(2) 0.0078(11) 0.3706(5) 0.060(4) Uani 1 1 d . U . . .
H64 H 0.319255 -0.041533 0.354642 0.072 Uiso 1 1 calc R U . . .
C65 C 0.411(2) 0.0830(10) 0.3586(4) 0.057(3) Uani 1 1 d . U . . .
H65 H 0.415248 0.085484 0.333885 0.068 Uiso 1 1 calc R U . . .
C66 C 0.584(2) 0.3201(12) 0.5405(4) 0.053(3) Uani 1 1 d . U . . .
C67 C 0.678(2) 0.3865(11) 0.5617(5) 0.062(4) Uani 1 1 d . U . . .
H67 H 0.738130 0.427195 0.550783 0.074 Uiso 1 1 calc R U . . .
C68 C 0.680(2) 0.3902(12) 0.5964(5) 0.065(4) Uani 1 1 d . U . . .
H68 H 0.754145 0.428633 0.610250 0.078 Uiso 1 1 calc R U . . .
C69 C 0.570(2) 0.3362(12) 0.6149(5) 0.056(4) Uani 1 1 d . U . . .
C70 C 0.488(2) 0.2718(11) 0.5942(4) 0.061(4) Uani 1 1 d . U . . .
H70 H 0.428469 0.230441 0.604871 0.074 Uiso 1 1 calc R U . . .
C71 C 0.490(2) 0.2661(11) 0.5580(4) 0.057(3) Uani 1 1 d . U . . .
H71 H 0.423428 0.223264 0.544156 0.068 Uiso 1 1 calc R U . . .
C72 C 0.6096(19) 0.4362(9) 0.6730(4) 0.084(4) Uani 1 1 d D U . . .
H72A H 0.523255 0.456591 0.686730 0.101 Uiso 1 1 calc R U . . .
H72B H 0.638732 0.476057 0.656244 0.101 Uiso 1 1 calc R U . . .
C73 C 0.750(2) 0.4313(14) 0.6991(4) 0.096(4) Uani 1 1 d D U . . .
H73A H 0.761669 0.480647 0.717687 0.116 Uiso 1 1 calc R U . . .
H73B H 0.734351 0.380375 0.710808 0.116 Uiso 1 1 calc R U . . .
C74 C 0.459(2) 0.2907(10) 0.6707(4) 0.084(4) Uani 1 1 d D U . . .
H74A H 0.361153 0.273531 0.656807 0.101 Uiso 1 1 calc R U . . .
H74B H 0.435877 0.316094 0.694872 0.101 Uiso 1 1 calc R U . . .
C75 C 0.552(2) 0.2140(11) 0.6727(4) 0.089(4) Uani 1 1 d D U . . .
H75A H 0.504540 0.165866 0.655794 0.107 Uiso 1 1 calc R U . . .
H75B H 0.658434 0.227739 0.665706 0.107 Uiso 1 1 calc R U . . .
C76 C 0.249(2) 0.3517(10) 0.3627(5) 0.053(3) Uani 1 1 d . U . . .
H76 H 0.270987 0.363321 0.387562 0.063 Uiso 1 1 calc R U . . .
C77 C 0.109(2) 0.3691(10) 0.3490(5) 0.059(4) Uani 1 1 d . U . . .
H77 H 0.034158 0.391011 0.364156 0.070 Uiso 1 1 calc R U . . .
C78 C 0.079(2) 0.3527(10) 0.3104(4) 0.054(4) Uani 1 1 d . U . . .
H78 H -0.014692 0.365439 0.300538 0.065 Uiso 1 1 calc R U . . .
C79 C 0.182(2) 0.3204(10) 0.2891(5) 0.050(3) Uani 1 1 d . U . . .
H79 H 0.163403 0.310781 0.264077 0.060 Uiso 1 1 calc R U . . .
C80 C 0.320(2) 0.3008(10) 0.3047(4) 0.046(3) Uani 1 1 d . U . . .
C81 C 0.458(2) 0.2631(10) 0.2866(4) 0.047(3) Uani 1 1 d . U . . .
C82 C 0.460(2) 0.2504(10) 0.2471(4) 0.051(3) Uani 1 1 d . U . . .
H82 H 0.390215 0.273726 0.232732 0.061 Uiso 1 1 calc R U . . .
C83 C 0.570(2) 0.2032(11) 0.2329(4) 0.052(3) Uani 1 1 d . U . . .
C84 C 0.688(2) 0.1881(10) 0.2537(4) 0.050(3) Uani 1 1 d . U . . .
H84 H 0.774650 0.165121 0.243286 0.060 Uiso 1 1 calc R U . . .
C85 C 0.684(2) 0.2070(10) 0.2916(5) 0.050(3) Uani 1 1 d . U . . .
C86 C 0.805(2) 0.1818(10) 0.3169(4) 0.048(3) Uani 1 1 d . U . . .
C87 C 0.932(2) 0.1375(11) 0.3051(4) 0.059(3) Uani 1 1 d . U . . .
H87 H 0.947201 0.120790 0.280681 0.071 Uiso 1 1 calc R U . . .
C88 C 1.029(2) 0.1212(11) 0.3314(5) 0.062(4) Uani 1 1 d . U . . .
H88 H 1.107204 0.086256 0.325366 0.075 Uiso 1 1 calc R U . . .
C89 C 1.017(2) 0.1537(10) 0.3668(4) 0.051(4) Uani 1 1 d . U . . .
H89 H 1.087844 0.142782 0.384545 0.061 Uiso 1 1 calc R U . . .
C90 C 0.899(2) 0.2024(10) 0.3756(4) 0.052(3) Uani 1 1 d . U . . .
H90 H 0.893606 0.226934 0.399549 0.063 Uiso 1 1 calc R U . . .
C91 C 0.573(2) 0.1856(11) 0.1932(4) 0.054(3) Uani 1 1 d . U . . .
C92 C 0.504(2) 0.2319(11) 0.1682(4) 0.062(3) Uani 1 1 d . U . . .
H92 H 0.455690 0.279809 0.177044 0.075 Uiso 1 1 calc R U . . .
C93 C 0.506(2) 0.2101(11) 0.1330(4) 0.060(4) Uani 1 1 d . U . . .
H93 H 0.453239 0.242783 0.118642 0.072 Uiso 1 1 calc R U . . .
C94 C 0.580(2) 0.1412(12) 0.1143(5) 0.062(4) Uani 1 1 d . U . . .
C95 C 0.637(2) 0.0921(11) 0.1432(4) 0.068(4) Uani 1 1 d . U . . .
H95 H 0.683346 0.042709 0.135723 0.082 Uiso 1 1 calc R U . . .
C96 C 0.625(2) 0.1148(11) 0.1786(4) 0.061(3) Uani 1 1 d . U . . .
H96 H 0.656885 0.077897 0.194110 0.074 Uiso 1 1 calc R U . . .
C97 C 0.689(2) 0.0556(12) 0.0663(6) 0.134(5) Uani 1 1 d D U . . .
H97A H 0.777330 0.063720 0.083759 0.160 Uiso 1 1 calc R U . . .
H97B H 0.727638 0.071389 0.043712 0.160 Uiso 1 1 calc R U . . .
C98 C 0.629(3) -0.0389(13) 0.0602(6) 0.140(5) Uani 1 1 d D U . . .
H98A H 0.714604 -0.073067 0.054016 0.168 Uiso 1 1 calc R U . . .
H98B H 0.583237 -0.055897 0.081919 0.168 Uiso 1 1 calc R U . . .
C99 C 0.539(2) 0.1726(13) 0.0533(5) 0.124(5) Uani 1 1 d D U . . .
H99A H 0.583847 0.154716 0.030297 0.149 Uiso 1 1 calc R U . . .
H99B H 0.584545 0.230135 0.062265 0.149 Uiso 1 1 calc R U . . .
C100 C 0.363(2) 0.1702(11) 0.0485(6) 0.125(5) Uani 1 1 d D U . . .
H10A H 0.318116 0.179233 0.072156 0.150 Uiso 1 1 calc R U . . .
H10B H 0.338164 0.216366 0.035440 0.150 Uiso 1 1 calc R U . . .

loop_
_atom_site_aniso_label
_atom_site_aniso_U_11
_atom_site_aniso_U_22
_atom_site_aniso_U_33
_atom_site_aniso_U_23
_atom_site_aniso_U_13
_atom_site_aniso_U_12
Mn1 0.052(2) 0.056(2) 0.0166(14) 0.0020(12) 0.0018(12) 0.0051(15)
Mn2 0.053(2) 0.0420(17) 0.0240(15) -0.0027(12) -0.0007(13) 0.0073(14)
F1 0.114(8) 0.137(8) 0.032(6) -0.029(6) 0.008(6) -0.009(7)
F2 0.122(9) 0.106(8) 0.068(7) -0.034(6) -0.013(7) 0.001(7)
F3 0.084(9) 0.063(7) 0.043(6) 0.037(6) 0.016(6) -0.004(7)
F4 0.023(7) 0.133(12) 0.052(8) 0.008(7) 0.006(6) 0.002(8)
F5 0.079(9) 0.087(8) 0.078(8) 0.032(7) -0.010(8) -0.002(8)
F6 0.091(11) 0.140(14) 0.083(10) -0.007(12) -0.020(9) 0.030(12)
F3' 0.084(9) 0.063(7) 0.043(6) 0.037(6) 0.016(6) -0.004(7)
F4' 0.023(7) 0.133(12) 0.052(8) 0.008(7) 0.006(6) 0.002(8)
F5' 0.079(9) 0.087(8) 0.078(8) 0.032(7) -0.010(8) -0.002(8)
F6' 0.091(11) 0.140(14) 0.083(10) -0.007(12) -0.020(9) 0.030(12)
F7 0.124(10) 0.151(10) 0.082(8) 0.017(8) -0.003(8) -0.017(9)
F8 0.095(8) 0.116(8) 0.090(8) -0.005(7) -0.013(7) -0.026(7)
F9 0.119(9) 0.145(8) 0.046(6) 0.011(6) -0.010(6) 0.014(7)
F10 0.106(10) 0.164(10) 0.096(9) -0.055(8) -0.021(8) 0.038(8)
F11 0.107(8) 0.106(8) 0.059(7) -0.010(6) -0.021(6) 0.051(7)
F12 0.115(8) 0.108(7) 0.068(7) -0.019(6) 0.012(6) 0.027(7)
F13 0.163(9) 0.052(6) 0.071(7) -0.022(5) 0.010(7) -0.020(7)
F14 0.158(9) 0.058(7) 0.082(7) -0.018(6) 0.050(7) -0.004(6)
F15 0.096(9) 0.124(9) 0.134(9) -0.022(8) 0.009(8) 0.001(8)
F16 0.197(11) 0.092(8) 0.049(7) -0.005(6) 0.036(7) -0.012(8)
F17 0.166(10) 0.102(8) 0.100(8) 0.008(7) 0.026(8) -0.025(8)
F18 0.089(9) 0.129(10) 0.166(11) -0.029(9) 0.016(8) -0.005(8)
F19 0.114(11) 0.171(11) 0.156(11) 0.023(9) -0.020(9) -0.032(10)
F20 0.081(7) 0.141(8) 0.079(7) 0.001(6) -0.009(6) -0.013(7)
F21 0.095(9) 0.178(10) 0.104(9) -0.063(8) 0.017(7) 0.041(8)
F22 0.127(10) 0.242(12) 0.061(8) 0.024(9) -0.027(8) 0.033(10)
F23 0.097(9) 0.157(10) 0.088(8) 0.006(8) 0.006(7) 0.049(8)
F24 0.095(8) 0.139(8) 0.079(7) 0.028(7) -0.013(6) 0.026(7)
N1 0.051(5) 0.053(5) 0.029(5) -0.005(5) 0.000(5) 0.004(5)
N2 0.040(5) 0.040(5) 0.030(5) 0.000(4) 0.009(4) -0.002(4)
N3 0.045(5) 0.062(5) 0.036(5) 0.001(5) 0.009(5) 0.016(5)
N4 0.103(8) 0.052(7) 0.031(6) -0.007(6) 0.006(6) 0.025(6)
N5 0.054(5) 0.051(5) 0.023(5) -0.004(4) 0.004(5) -0.005(5)
N6 0.053(5) 0.049(5) 0.016(4) -0.005(4) 0.000(4) 0.004(5)
N7 0.056(6) 0.058(6) 0.020(5) -0.004(5) 0.008(5) -0.005(5)
N8 0.069(7) 0.069(7) 0.014(6) 0.008(6) 0.010(6) -0.013(6)
N9 0.071(6) 0.042(5) 0.018(5) 0.004(4) -0.006(5) 0.008(5)
N10 0.062(5) 0.036(5) 0.027(4) 0.005(4) -0.005(4) 0.008(4)
N11 0.067(6) 0.046(5) 0.034(5) 0.003(5) -0.006(5) 0.006(5)
N12 0.066(8) 0.068(7) 0.037(7) 0.006(6) -0.001(6) -0.010(7)
N13 0.062(6) 0.045(5) 0.027(5) 0.001(4) -0.002(5) 0.011(5)
N14 0.060(5) 0.043(5) 0.030(5) 0.005(4) -0.005(4) 0.007(5)
N15 0.065(6) 0.046(5) 0.027(5) 0.002(4) -0.014(5) 0.013(5)
N16 0.126(9) 0.077(8) 0.035(7) 0.004(7) 0.021(7) 0.015(7)
O1 0.207(13) 0.134(11) 0.137(11) 0.018(10) 0.026(11) 0.031(10)
O2 0.154(9) 0.111(8) 0.076(8) 0.002(7) -0.007(8) 0.001(8)
O3 0.089(10) 0.119(10) 0.127(11) -0.024(9) -0.040(9) 0.018(9)
O4 0.150(11) 0.134(10) 0.101(10) -0.019(8) -0.059(8) 0.050(9)
O5 0.168(13) 0.119(10) 0.077(9) 0.000(8) -0.005(9) 0.007(10)
O6 0.189(13) 0.141(10) 0.062(9) 0.032(8) 0.011(9) 0.065(10)
O7 0.198(11) 0.188(10) 0.127(10) -0.004(9) 0.004(9) -0.028(10)
O8 0.176(10) 0.125(9) 0.094(9) 0.004(8) -0.006(8) -0.014(9)
P1 0.061(3) 0.073(3) 0.0288(19) 0.0080(17) 0.0006(17) 0.007(2)
P2 0.074(5) 0.110(5) 0.017(3) -0.002(3) 0.000(3) 0.022(4)
P5 0.091(3) 0.046(2) 0.045(2) -0.0077(17) 0.016(2) -0.006(2)
P6 0.050(4) 0.087(5) 0.064(4) -0.018(3) -0.009(3) 0.006(3)
C1 0.051(6) 0.065(6) 0.034(6) -0.007(6) 0.002(6) 0.011(6)
C2 0.060(8) 0.072(8) 0.044(7) 0.005(7) -0.004(7) 0.019(7)
C3 0.065(7) 0.065(7) 0.042(7) -0.001(6) 0.002(6) 0.021(6)
C4 0.054(6) 0.064(6) 0.039(6) -0.006(6) 0.013(6) 0.016(6)
C5 0.049(6) 0.051(6) 0.032(6) -0.002(5) 0.007(5) 0.007(6)
C6 0.044(6) 0.047(5) 0.031(5) -0.004(5) 0.008(5) -0.003(5)
C7 0.057(6) 0.052(6) 0.029(5) -0.003(5) 0.010(5) 0.004(5)
C8 0.052(6) 0.042(6) 0.021(5) -0.001(5) 0.002(5) 0.001(5)
C9 0.042(6) 0.050(6) 0.029(5) 0.010(5) 0.007(5) 0.003(5)
C10 0.039(5) 0.047(5) 0.029(5) 0.003(5) 0.006(5) 0.004(5)
C11 0.039(6) 0.048(6) 0.035(6) 0.005(5) 0.009(5) 0.007(5)
C12 0.039(6) 0.059(6) 0.041(6) 0.008(6) 0.007(6) 0.012(6)
C13 0.045(7) 0.064(7) 0.051(7) 0.011(7) 0.009(6) 0.013(6)
C14 0.035(7) 0.076(8) 0.055(8) 0.011(7) 0.008(7) 0.018(7)
C15 0.042(7) 0.067(7) 0.041(7) 0.002(6) 0.022(6) 0.015(6)
C16 0.067(6) 0.041(6) 0.022(5) -0.009(5) 0.006(5) 0.002(5)
C17 0.075(7) 0.042(6) 0.031(6) -0.009(5) 0.002(6) 0.015(6)
C18 0.094(8) 0.055(7) 0.029(7) -0.017(6) -0.001(7) 0.022(7)
C19 0.082(8) 0.033(7) 0.022(6) -0.004(6) 0.005(6) 0.007(6)
C20 0.076(7) 0.038(6) 0.026(6) -0.002(6) 0.003(6) 0.000(6)
C21 0.072(7) 0.043(6) 0.026(6) -0.004(5) 0.007(6) 0.010(6)
C22 0.124(7) 0.099(6) 0.094(6) 0.004(5) 0.011(5) 0.022(5)
C23 0.125(7) 0.101(7) 0.097(7) 0.011(6) 0.018(6) 0.028(6)
C24 0.116(7) 0.094(6) 0.086(6) 0.003(5) 0.016(6) 0.021(6)
C25 0.119(7) 0.096(7) 0.086(7) 0.005(6) 0.010(6) 0.019(6)
C26 0.076(7) 0.061(7) 0.033(6) -0.002(6) 0.007(6) -0.006(6)
C27 0.076(8) 0.070(8) 0.041(7) -0.013(7) -0.008(7) -0.017(7)
C28 0.089(8) 0.067(8) 0.053(7) -0.010(7) -0.010(7) -0.027(7)
C29 0.083(7) 0.060(7) 0.033(6) 0.001(6) 0.000(6) -0.018(6)
C30 0.063(6) 0.052(6) 0.028(6) -0.005(5) -0.008(5) -0.008(6)
C31 0.051(6) 0.058(6) 0.021(5) -0.002(5) 0.001(5) -0.001(5)
C32 0.063(6) 0.065(6) 0.021(5) -0.005(5) 0.005(5) -0.006(5)
C33 0.049(6) 0.063(6) 0.016(5) -0.007(5) -0.001(5) 0.001(5)
C34 0.049(6) 0.061(6) 0.015(5) -0.007(5) 0.001(5) 0.002(5)
C35 0.053(6) 0.053(6) 0.015(5) -0.003(5) 0.000(5) -0.005(5)
C36 0.057(6) 0.059(6) 0.013(5) 0.003(5) 0.002(5) -0.006(6)
C37 0.085(7) 0.071(7) 0.022(6) -0.002(6) 0.000(6) -0.010(6)
C38 0.094(8) 0.071(8) 0.029(7) 0.006(6) 0.006(6) -0.016(7)
C39 0.081(8) 0.072(8) 0.017(6) 0.003(6) -0.002(6) -0.017(7)
C40 0.079(8) 0.070(7) 0.016(6) 0.007(6) 0.017(6) -0.007(7)
C41 0.051(6) 0.069(6) 0.012(5) -0.002(5) -0.004(5) -0.007(6)
C42 0.063(7) 0.065(6) 0.018(5) 0.004(5) 0.008(5) -0.011(6)
C43 0.061(7) 0.069(7) 0.022(6) -0.004(6) 0.002(6) -0.016(6)
C44 0.056(7) 0.067(7) 0.024(6) 0.004(6) -0.006(6) -0.003(7)
C45 0.067(7) 0.064(7) 0.013(6) 0.008(5) 0.002(6) -0.011(6)
C46 0.067(7) 0.075(7) 0.017(5) -0.005(5) 0.012(5) -0.012(6)
C47 0.078(8) 0.086(8) 0.077(8) -0.022(7) -0.034(7) 0.004(7)
C48 0.089(9) 0.097(8) 0.084(9) -0.023(7) -0.030(7) 0.007(8)
C49 0.083(9) 0.086(8) 0.078(8) -0.022(7) -0.032(7) 0.008(7)
C50 0.087(9) 0.095(9) 0.084(9) -0.031(8) -0.034(7) 0.002(8)
C51 0.077(7) 0.043(6) 0.028(6) 0.012(6) -0.004(6) 0.002(6)
C52 0.092(8) 0.050(7) 0.045(7) 0.029(6) -0.009(7) 0.007(7)
C53 0.098(8) 0.048(7) 0.044(7) 0.008(6) -0.013(7) -0.007(7)
C54 0.090(7) 0.053(7) 0.032(6) 0.014(6) -0.007(6) -0.005(6)
C55 0.067(7) 0.035(6) 0.023(6) 0.009(5) -0.005(5) 0.001(6)
C56 0.064(6) 0.043(6) 0.029(5) 0.008(5) -0.002(5) 0.004(5)
C57 0.064(6) 0.051(6) 0.029(5) 0.012(5) -0.001(5) -0.001(5)
C58 0.059(6) 0.064(6) 0.032(6) 0.015(5) -0.001(5) -0.001(6)
C59 0.070(6) 0.054(6) 0.032(6) 0.016(5) 0.003(5) -0.001(5)
C60 0.066(6) 0.043(5) 0.030(5) 0.007(5) -0.005(5) 0.004(5)
C61 0.072(7) 0.044(6) 0.032(6) 0.013(5) -0.013(6) -0.003(6)
C62 0.088(7) 0.046(6) 0.039(6) 0.015(5) 0.000(6) -0.016(6)
C63 0.095(8) 0.050(7) 0.054(7) 0.019(6) -0.003(7) -0.010(7)
C64 0.084(8) 0.048(7) 0.046(7) 0.012(7) -0.009(7) -0.008(7)
C65 0.085(7) 0.054(6) 0.032(6) 0.012(6) -0.006(6) 0.000(6)
C66 0.059(7) 0.072(7) 0.024(6) 0.011(5) 0.003(5) -0.010(6)
C67 0.071(7) 0.074(7) 0.036(6) 0.008(6) 0.001(6) -0.017(6)
C68 0.074(8) 0.074(7) 0.043(7) 0.018(6) 0.002(6) -0.018(7)
C69 0.061(8) 0.071(8) 0.033(7) 0.016(6) 0.005(6) -0.017(7)
C70 0.070(8) 0.072(7) 0.036(7) 0.004(6) 0.006(6) -0.015(7)
C71 0.068(7) 0.062(6) 0.034(6) 0.009(6) -0.010(6) -0.020(6)
C72 0.147(11) 0.082(8) 0.027(6) 0.014(6) 0.032(6) 0.007(8)
C73 0.152(11) 0.090(8) 0.045(7) 0.002(7) 0.030(7) 0.004(8)
C74 0.147(11) 0.085(8) 0.026(6) 0.022(6) 0.035(6) 0.007(8)
C75 0.153(11) 0.087(8) 0.031(6) 0.015(6) 0.040(7) 0.009(8)
C76 0.070(7) 0.053(6) 0.035(6) 0.002(6) 0.004(6) 0.010(6)
C77 0.074(8) 0.053(7) 0.052(7) 0.005(7) 0.010(7) 0.019(7)
C78 0.067(8) 0.056(7) 0.040(7) 0.014(6) -0.009(6) 0.010(7)
C79 0.065(7) 0.052(6) 0.035(6) 0.009(6) 0.000(6) 0.007(6)
C80 0.068(7) 0.037(6) 0.034(6) 0.009(5) 0.000(5) 0.001(6)
C81 0.063(6) 0.051(6) 0.026(5) 0.006(5) -0.001(5) 0.000(5)
C82 0.064(6) 0.055(6) 0.030(5) 0.002(5) -0.007(5) 0.001(5)
C83 0.075(6) 0.054(6) 0.025(5) 0.001(5) -0.002(5) 0.002(5)
C84 0.071(6) 0.054(6) 0.024(5) -0.004(5) -0.003(5) 0.011(5)
C85 0.068(6) 0.050(6) 0.030(5) 0.002(5) -0.004(5) 0.009(5)
C86 0.066(6) 0.048(6) 0.030(6) 0.000(5) -0.009(5) 0.014(6)
C87 0.078(7) 0.067(7) 0.032(6) 0.001(6) -0.007(6) 0.019(6)
C88 0.082(8) 0.063(7) 0.043(7) 0.000(6) -0.005(7) 0.027(7)
C89 0.066(8) 0.057(7) 0.031(7) 0.003(6) -0.014(6) 0.029(7)
C90 0.070(7) 0.056(6) 0.029(6) -0.002(6) -0.006(6) 0.008(6)
C91 0.083(7) 0.053(6) 0.022(6) -0.003(5) 0.002(6) 0.010(6)
C92 0.094(7) 0.063(6) 0.028(6) -0.002(6) 0.012(6) 0.005(6)
C93 0.099(8) 0.054(7) 0.026(6) 0.005(6) 0.009(7) -0.003(7)
C94 0.097(8) 0.060(8) 0.027(7) 0.001(6) 0.011(7) -0.006(7)
C95 0.109(8) 0.065(7) 0.030(7) -0.004(6) 0.006(7) 0.022(7)
C96 0.095(7) 0.064(7) 0.024(6) 0.002(6) 0.001(6) 0.010(6)
C97 0.165(9) 0.140(8) 0.090(8) 0.016(7) 0.000(7) -0.008(7)
C98 0.169(10) 0.156(9) 0.087(9) 0.018(8) -0.011(8) -0.017(9)
C99 0.149(8) 0.130(7) 0.088(7) 0.017(6) 0.001(6) -0.005(6)
C100 0.152(8) 0.130(8) 0.091(7) 0.017(6) 0.003(7) -0.002(7)

loop_
_atom_type_symbol
_atom_type_description
_atom_type_scat_dispersion_real
_atom_type_scat_dispersion_imag
_atom_type_scat_source
C C 0.0033 0.0016 'International Tables Vol C Tables 4.2.6.8 and 6.1.1.4'
H H 0.0000 0.0000 'International Tables Vol C Tables 4.2.6.8 and 6.1.1.4'
N N 0.0061 0.0033 'International Tables Vol C Tables 4.2.6.8 and 6.1.1.4'
O O 0.0106 0.0060 'International Tables Vol C Tables 4.2.6.8 and 6.1.1.4'
F F 0.0171 0.0103 'International Tables Vol C Tables 4.2.6.8 and 6.1.1.4'
P P 0.1023 0.0942 'International Tables Vol C Tables 4.2.6.8 and 6.1.1.4'
Mn Mn 0.3368 0.7283 'International Tables Vol C Tables 4.2.6.8 and 6.1.1.4'

loop_
_geom_angle_atom_site_label_1
_geom_angle_atom_site_label_2
_geom_angle_atom_site_label_3
_geom_angle
_geom_angle_site_symmetry_1
_geom_angle_site_symmetry_3
_geom_angle_publ_flag
N6 Mn1 N2 172.3(5) . . ?
N6 Mn1 N1 103.3(5) . . ?
N2 Mn1 N1 74.2(5) . . ?
N6 Mn1 N3 111.8(5) . . ?
N2 Mn1 N3 70.4(5) . . ?
N1 Mn1 N3 144.6(5) . . ?
N6 Mn1 N7 70.2(5) . . ?
N2 Mn1 N7 117.3(5) . . ?
N1 Mn1 N7 100.0(5) . . ?
N3 Mn1 N7 95.5(5) . . ?
N6 Mn1 N5 73.5(5) . . ?
N2 Mn1 N5 99.0(4) . . ?
N1 Mn1 N5 87.5(5) . . ?
N3 Mn1 N5 98.5(5) . . ?
N7 Mn1 N5 143.7(4) . . ?
N10 Mn2 N14 172.2(5) . . ?
N10 Mn2 N15 105.6(5) . . ?
N14 Mn2 N15 71.5(5) . . ?
N10 Mn2 N9 73.5(5) . . ?
N14 Mn2 N9 113.9(5) . . ?
N15 Mn2 N9 99.6(5) . . ?
N10 Mn2 N13 111.9(5) . . ?
N14 Mn2 N13 70.9(5) . . ?
N15 Mn2 N13 142.4(5) . . ?
N9 Mn2 N13 94.4(4) . . ?
N10 Mn2 N11 71.2(5) . . ?
N14 Mn2 N11 101.3(5) . . ?
N15 Mn2 N11 89.6(5) . . ?
N9 Mn2 N11 144.7(5) . . ?
N13 Mn2 N11 98.8(5) . . ?
C5 N1 C1 123.7(16) . . ?
C5 N1 Mn1 114.0(11) . . ?
C1 N1 Mn1 122.1(12) . . ?
C10 N2 C6 119.3(14) . . ?
C10 N2 Mn1 122.6(11) . . ?
C6 N2 Mn1 118.0(11) . . ?
C11 N3 C15 114.4(15) . . ?
C11 N3 Mn1 121.6(12) . . ?
C15 N3 Mn1 124.0(11) . . ?
C19 N4 C22 118.7(15) . . ?
C19 N4 C24 123.8(14) . . ?
C22 N4 C24 114.3(15) . . ?
C26 N5 C30 120.0(15) . . ?
C26 N5 Mn1 123.4(12) . . ?
C30 N5 Mn1 116.6(11) . . ?
C31 N6 C35 121.2(14) . . ?
C31 N6 Mn1 117.8(10) . . ?
C35 N6 Mn1 121.0(11) . . ?
C36 N7 C40 119.4(13) . . ?
C36 N7 Mn1 118.9(11) . . ?
C40 N7 Mn1 121.7(10) . . ?
C44 N8 C47 122.9(15) . . ?
C44 N8 C49 119.3(14) . . ?
C47 N8 C49 113.2(14) . . ?
C51 N9 C55 117.0(14) . . ?
C51 N9 Mn2 127.0(11) . . ?
C55 N9 Mn2 115.9(11) . . ?
C56 N10 C60 115.2(14) . . ?
C56 N10 Mn2 120.6(12) . . ?
C60 N10 Mn2 124.1(10) . . ?
C61 N11 C65 119.5(15) . . ?
C61 N11 Mn2 116.7(11) . . ?
C65 N11 Mn2 123.8(11) . . ?
C69 N12 C72 121.1(14) . . ?
C69 N12 C74 118.4(13) . . ?
C72 N12 C74 118.2(14) . . ?
C76 N13 C80 119.7(15) . . ?
C76 N13 Mn2 120.0(11) . . ?
C80 N13 Mn2 119.9(12) . . ?
C81 N14 C85 118.3(15) . . ?
C81 N14 Mn2 122.0(13) . . ?
C85 N14 Mn2 119.6(11) . . ?
C86 N15 C90 114.0(15) . . ?
C86 N15 Mn2 121.3(11) . . ?
C90 N15 Mn2 124.0(11) . . ?
C94 N16 C99 120.3(17) . . ?
C94 N16 C97 116.5(18) . . ?
C99 N16 C97 112.6(17) . . ?
C23 O1 H1 109.5 . . ?
C25 O2 H2 109.5 . . ?
C48 O3 H3 109.5 . . ?
C50 O4 H4 109.5 . . ?
C73 O5 H5 109.5 . . ?
C75 O6 H6 109.5 . . ?
C98 O7 H7 109.5 . . ?
C100 O8 H8 109.5 . . ?
F4 P1 F2 88.3(8) . . ?
F3' P1 F2 80.0(11) . . ?
F3' P1 F5' 157.0(14) . . ?
F2 P1 F5' 99.3(10) . . ?
F4 P1 F3 95.1(10) . . ?
F2 P1 F3 94.4(9) . . ?
F4 P1 F5 104.0(11) . . ?
F2 P1 F5 84.0(9) . . ?
F3 P1 F5 160.8(11) . . ?
F4 P1 F1 95.7(9) . . ?
F3' P1 F1 95.8(11) . . ?
F2 P1 F1 175.8(9) . . ?
F5' P1 F1 84.2(9) . . ?
F3 P1 F1 83.9(8) . . ?
F5 P1 F1 96.3(9) . . ?
F3' P1 F4' 102.3(14) . . ?
F2 P1 F4' 95.6(10) . . ?
F5' P1 F4' 100.7(15) . . ?
F1 P1 F4' 86.0(10) . . ?
F3' P1 F6' 74.9(15) . . ?
F2 P1 F6' 99.8(14) . . ?
F5' P1 F6' 82.6(17) . . ?
F1 P1 F6' 78.3(13) . . ?
F4' P1 F6' 163.6(15) . . ?
F4 P1 F6 174.5(15) . . ?
F2 P1 F6 90.8(10) . . ?
F3 P1 F6 90.4(13) . . ?
F5 P1 F6 70.5(13) . . ?
F1 P1 F6 85.4(9) . . ?
F10 P2 F8 88.0(8) . . ?
F10 P2 F12 179.1(8) . . ?
F8 P2 F12 92.6(8) . . ?
F10 P2 F9 86.2(7) . . ?
F8 P2 F9 85.4(7) . . ?
F12 P2 F9 94.6(7) . . ?
F10 P2 F11 91.3(7) . . ?
F8 P2 F11 95.5(7) . . ?
F12 P2 F11 87.9(6) . . ?
F9 P2 F11 177.4(8) . . ?
F10 P2 F7 92.5(9) . . ?
F8 P2 F7 179.1(9) . . ?
F12 P2 F7 87.0(7) . . ?
F9 P2 F7 93.9(7) . . ?
F11 P2 F7 85.2(7) . . ?
F14 P5 F15 91.3(8) . . ?
F14 P5 F17 90.6(8) . . ?
F15 P5 F17 91.2(9) . . ?
F14 P5 F13 177.9(10) . . ?
F15 P5 F13 90.7(8) . . ?
F17 P5 F13 88.9(8) . . ?
F14 P5 F18 89.8(8) . . ?
F15 P5 F18 178.9(9) . . ?
F17 P5 F18 88.8(10) . . ?
F13 P5 F18 88.2(7) . . ?
F14 P5 F16 92.3(7) . . ?
F15 P5 F16 86.5(9) . . ?
F17 P5 F16 176.3(11) . . ?
F13 P5 F16 88.3(7) . . ?
F18 P5 F16 93.5(9) . . ?
F22 P6 F21 90.9(8) . . ?
F22 P6 F19 90.0(8) . . ?
F21 P6 F19 92.7(9) . . ?
F22 P6 F20 93.1(8) . . ?
F21 P6 F20 92.4(8) . . ?
F19 P6 F20 173.9(9) . . ?
F22 P6 F24 176.4(9) . . ?
F21 P6 F24 90.7(8) . . ?
F19 P6 F24 86.7(8) . . ?
F20 P6 F24 90.0(7) . . ?
F22 P6 F23 89.4(8) . . ?
F21 P6 F23 179.7(9) . . ?
F19 P6 F23 87.4(9) . . ?
F20 P6 F23 87.5(7) . . ?
F24 P6 F23 89.0(7) . . ?
N1 C1 C2 122.5(17) . . ?
N1 C1 H1A 118.7 . . ?
C2 C1 H1A 118.7 . . ?
C1 C2 C3 117.2(16) . . ?
C1 C2 H2A 121.4 . . ?
C3 C2 H2A 121.4 . . ?
C4 C3 C2 119.2(17) . . ?
C4 C3 H3A 120.4 . . ?
C2 C3 H3A 120.4 . . ?
C3 C4 C5 119.2(16) . . ?
C3 C4 H4A 120.4 . . ?
C5 C4 H4A 120.4 . . ?
N1 C5 C4 117.4(15) . . ?
N1 C5 C6 121.9(16) . . ?
C4 C5 C6 120.4(15) . . ?
C7 C6 N2 123.1(16) . . ?
C7 C6 C5 125.2(16) . . ?
N2 C6 C5 111.7(14) . . ?
C6 C7 C8 117.8(16) . . ?
C6 C7 H7A 121.1 . . ?
C8 C7 H7A 121.1 . . ?
C9 C8 C16 126.2(15) . . ?
C9 C8 C7 113.8(14) . . ?
C16 C8 C7 119.0(15) . . ?
C10 C9 C8 122.4(16) . . ?
C10 C9 H9 118.8 . . ?
C8 C9 H9 118.8 . . ?
C9 C10 N2 123.0(16) . . ?
C9 C10 C11 126.6(15) . . ?
N2 C10 C11 110.3(13) . . ?
N3 C11 C12 124.9(16) . . ?
N3 C11 C10 114.9(15) . . ?
C12 C11 C10 119.9(15) . . ?
C13 C12 C11 118.3(16) . . ?
C13 C12 H12 120.8 . . ?
C11 C12 H12 120.8 . . ?
C14 C13 C12 121.3(18) . . ?
C14 C13 H13 119.3 . . ?
C12 C13 H13 119.3 . . ?
C13 C14 C15 117.6(17) . . ?
C13 C14 H14 121.2 . . ?
C15 C14 H14 121.2 . . ?
C14 C15 N3 123.0(16) . . ?
C14 C15 H15 118.5 . . ?
N3 C15 H15 118.5 . . ?
C21 C16 C17 119.4(15) . . ?
C21 C16 C8 117.5(14) . . ?
C17 C16 C8 123.1(15) . . ?
C18 C17 C16 119.4(16) . . ?
C18 C17 H17 120.3 . . ?
C16 C17 H17 120.3 . . ?
C19 C18 C17 120.7(16) . . ?
C19 C18 H18 119.6 . . ?
C17 C18 H18 119.6 . . ?
C18 C19 N4 121.4(15) . . ?
C18 C19 C20 122.2(16) . . ?
N4 C19 C20 116.3(15) . . ?
C21 C20 C19 118.7(15) . . ?
C21 C20 H20 120.6 . . ?
C19 C20 H20 120.6 . . ?
C20 C21 C16 119.2(15) . . ?
C20 C21 H21 120.4 . . ?
C16 C21 H21 120.4 . . ?
N4 C22 C23 104.4(14) . . ?
N4 C22 H22A 110.9 . . ?
C23 C22 H22A 110.9 . . ?
N4 C22 H22B 110.9 . . ?
C23 C22 H22B 110.9 . . ?
H22A C22 H22B 108.9 . . ?
O1 C23 C22 102.9(11) . . ?
O1 C23 H23A 111.2 . . ?
C22 C23 H23A 111.2 . . ?
O1 C23 H23B 111.2 . . ?
C22 C23 H23B 111.2 . . ?
H23A C23 H23B 109.1 . . ?
N4 C24 C25 113.1(15) . . ?
N4 C24 H24A 109.0 . . ?
C25 C24 H24A 109.0 . . ?
N4 C24 H24B 109.0 . . ?
C25 C24 H24B 109.0 . . ?
H24A C24 H24B 107.8 . . ?
O2 C25 C24 112.8(12) . . ?
O2 C25 H25A 109.0 . . ?
C24 C25 H25A 109.0 . . ?
O2 C25 H25B 109.0 . . ?
C24 C25 H25B 109.0 . . ?
H25A C25 H25B 107.8 . . ?
N5 C26 C27 120.5(17) . . ?
N5 C26 H26 119.7 . . ?
C27 C26 H26 119.7 . . ?
C28 C27 C26 119.9(17) . . ?
C28 C27 H27 120.1 . . ?
C26 C27 H27 120.1 . . ?
C27 C28 C29 122(2) . . ?
C27 C28 H28 118.8 . . ?
C29 C28 H28 118.8 . . ?
C28 C29 C30 117.0(18) . . ?
C28 C29 H29 121.5 . . ?
C30 C29 H29 121.5 . . ?
N5 C30 C29 119.7(14) . . ?
N5 C30 C31 114.8(16) . . ?
C29 C30 C31 125.3(16) . . ?
N6 C31 C32 122.9(14) . . ?
N6 C31 C30 117.2(15) . . ?
C32 C31 C30 119.8(16) . . ?
C33 C32 C31 114.6(16) . . ?
C33 C32 H32 122.7 . . ?
C31 C32 H32 122.7 . . ?
C34 C33 C41 120.3(15) . . ?
C34 C33 C32 120.1(15) . . ?
C41 C33 C32 119.5(16) . . ?
C33 C34 C35 124.5(15) . . ?
C33 C34 H34 117.8 . . ?
C35 C34 H34 117.8 . . ?
N6 C35 C34 116.6(15) . . ?
N6 C35 C36 115.5(14) . . ?
C34 C35 C36 127.5(15) . . ?
N7 C36 C37 113.7(15) . . ?
N7 C36 C35 114.1(14) . . ?
C37 C36 C35 131.7(15) . . ?
C38 C37 C36 124.7(16) . . ?
C38 C37 H37 117.7 . . ?
C36 C37 H37 117.7 . . ?
C39 C38 C37 122.4(18) . . ?
C39 C38 H38 118.8 . . ?
C37 C38 H38 118.8 . . ?
C38 C39 C40 116.4(17) . . ?
C38 C39 H39 121.8 . . ?
C40 C39 H39 121.8 . . ?
C39 C40 N7 123.0(15) . . ?
C39 C40 H40 118.5 . . ?
N7 C40 H40 118.5 . . ?
C33 C41 C46 125.3(16) . . ?
C33 C41 C42 120.6(14) . . ?
C46 C41 C42 114.1(14) . . ?
C43 C42 C41 117.5(15) . . ?
C43 C42 H42 121.2 . . ?
C41 C42 H42 121.2 . . ?
C42 C43 C44 129.1(17) . . ?
C42 C43 H43 115.4 . . ?
C44 C43 H43 115.4 . . ?
N8 C44 C45 124.4(15) . . ?
N8 C44 C43 126.0(17) . . ?
C45 C44 C43 109.6(16) . . ?
C44 C45 C46 127.1(16) . . ?
C44 C45 H45 116.4 . . ?
C46 C45 H45 116.4 . . ?
C45 C46 C41 122.1(16) . . ?
C45 C46 H46 119.0 . . ?
C41 C46 H46 119.0 . . ?
N8 C47 C48 112.2(13) . . ?
N8 C47 H47A 109.2 . . ?
C48 C47 H47A 109.2 . . ?
N8 C47 H47B 109.2 . . ?
C48 C47 H47B 109.2 . . ?
H47A C47 H47B 107.9 . . ?
O3 C48 C47 108.6(12) . . ?
O3 C48 H48A 110.0 . . ?
C47 C48 H48A 110.0 . . ?
O3 C48 H48B 110.0 . . ?
C47 C48 H48B 110.0 . . ?
H48A C48 H48B 108.4 . . ?
N8 C49 C50 111.8(15) . . ?
N8 C49 H49A 109.3 . . ?
C50 C49 H49A 109.3 . . ?
N8 C49 H49B 109.3 . . ?
C50 C49 H49B 109.3 . . ?
H49A C49 H49B 107.9 . . ?
O4 C50 C49 110.1(11) . . ?
O4 C50 H50A 109.6 . . ?
C49 C50 H50A 109.6 . . ?
O4 C50 H50B 109.6 . . ?
C49 C50 H50B 109.6 . . ?
H50A C50 H50B 108.1 . . ?
N9 C51 C52 121.4(16) . . ?
N9 C51 H51 119.3 . . ?
C52 C51 H51 119.3 . . ?
C51 C52 C53 119.1(16) . . ?
C51 C52 H52 120.4 . . ?
C53 C52 H52 120.4 . . ?
C54 C53 C52 122.3(17) . . ?
C54 C53 H53 118.9 . . ?
C52 C53 H53 118.9 . . ?
C53 C54 C55 114.0(17) . . ?
C53 C54 H54 123.0 . . ?
C55 C54 H54 123.0 . . ?
N9 C55 C54 125.9(15) . . ?
N9 C55 C56 116.1(14) . . ?
C54 C55 C56 117.9(14) . . ?
N10 C56 C57 125.9(16) . . ?
N10 C56 C55 113.8(14) . . ?
C57 C56 C55 120.1(14) . . ?
C56 C57 C58 120.7(15) . . ?
C56 C57 H57 119.7 . . ?
C58 C57 H57 119.7 . . ?
C57 C58 C66 128.9(16) . . ?
C57 C58 C59 110.8(15) . . ?
C66 C58 C59 120.3(15) . . ?
C60 C59 C58 122.8(16) . . ?
C60 C59 H59 118.6 . . ?
C58 C59 H59 118.6 . . ?
C59 C60 N10 124.3(15) . . ?
C59 C60 C61 124.6(17) . . ?
N10 C60 C61 111.1(15) . . ?
N11 C61 C62 122.2(15) . . ?
N11 C61 C60 116.8(16) . . ?
C62 C61 C60 121.0(16) . . ?
C63 C62 C61 116.5(17) . . ?
C63 C62 H62 121.7 . . ?
C61 C62 H62 121.7 . . ?
C62 C63 C64 124.0(18) . . ?
C62 C63 H63 118.0 . . ?
C64 C63 H63 118.0 . . ?
C65 C64 C63 116.0(16) . . ?
C65 C64 H64 122.0 . . ?
C63 C64 H64 122.0 . . ?
N11 C65 C64 121.5(16) . . ?
N11 C65 H65 119.3 . . ?
C64 C65 H65 119.3 . . ?
C71 C66 C67 117.9(16) . . ?
C71 C66 C58 122.9(16) . . ?
C67 C66 C58 118.9(16) . . ?
C68 C67 C66 118.8(18) . . ?
C68 C67 H67 120.6 . . ?
C66 C67 H67 120.6 . . ?
C67 C68 C69 122.5(17) . . ?
C67 C68 H68 118.8 . . ?
C69 C68 H68 118.8 . . ?
C70 C69 N12 123.5(17) . . ?
C70 C69 C68 116.3(18) . . ?
N12 C69 C68 120.2(15) . . ?
C69 C70 C71 120.3(18) . . ?
C69 C70 H70 119.8 . . ?
C71 C70 H70 119.8 . . ?
C70 C71 C66 123.1(16) . . ?
C70 C71 H71 118.5 . . ?
C66 C71 H71 118.5 . . ?
N12 C72 C73 110.1(14) . . ?
N12 C72 H72A 109.6 . . ?
C73 C72 H72A 109.6 . . ?
N12 C72 H72B 109.6 . . ?
C73 C72 H72B 109.6 . . ?
H72A C72 H72B 108.2 . . ?
O5 C73 C72 107.5(11) . . ?
O5 C73 H73A 110.2 . . ?
C72 C73 H73A 110.2 . . ?
O5 C73 H73B 110.2 . . ?
C72 C73 H73B 110.2 . . ?
H73A C73 H73B 108.5 . . ?
N12 C74 C75 105.8(14) . . ?
N12 C74 H74A 110.6 . . ?
C75 C74 H74A 110.6 . . ?
N12 C74 H74B 110.6 . . ?
C75 C74 H74B 110.6 . . ?
H74A C74 H74B 108.7 . . ?
O6 C75 C74 110.4(11) . . ?
O6 C75 H75A 109.6 . . ?
C74 C75 H75A 109.6 . . ?
O6 C75 H75B 109.6 . . ?
C74 C75 H75B 109.6 . . ?
H75A C75 H75B 108.1 . . ?
N13 C76 C77 121.0(16) . . ?
N13 C76 H76 119.5 . . ?
C77 C76 H76 119.5 . . ?
C76 C77 C78 118.2(17) . . ?
C76 C77 H77 120.9 . . ?
C78 C77 H77 120.9 . . ?
C79 C78 C77 121.3(17) . . ?
C79 C78 H78 119.4 . . ?
C77 C78 H78 119.4 . . ?
C78 C79 C80 118.0(17) . . ?
C78 C79 H79 121.0 . . ?
C80 C79 H79 121.0 . . ?
N13 C80 C79 121.7(17) . . ?
N13 C80 C81 108.9(15) . . ?
C79 C80 C81 129.3(16) . . ?
N14 C81 C82 123.5(18) . . ?
N14 C81 C80 117.6(16) . . ?
C82 C81 C80 118.9(15) . . ?
C83 C82 C81 115.6(16) . . ?
C83 C82 H82 122.2 . . ?
C81 C82 H82 122.2 . . ?
C84 C83 C82 119.9(16) . . ?
C84 C83 C91 120.9(19) . . ?
C82 C83 C91 117.8(17) . . ?
C83 C84 C85 119.8(18) . . ?
C83 C84 H84 120.1 . . ?
C85 C84 H84 120.1 . . ?
N14 C85 C84 121.1(16) . . ?
N14 C85 C86 116.3(16) . . ?
C84 C85 C86 122.5(17) . . ?
N15 C86 C87 126.0(15) . . ?
N15 C86 C85 110.0(15) . . ?
C87 C86 C85 123.4(16) . . ?
C88 C87 C86 115.2(17) . . ?
C88 C87 H87 122.4 . . ?
C86 C87 H87 122.4 . . ?
C87 C88 C89 122.6(19) . . ?
C87 C88 H88 118.7 . . ?
C89 C88 H88 118.7 . . ?
C90 C89 C88 118.2(15) . . ?
C90 C89 H89 120.9 . . ?
C88 C89 H89 120.9 . . ?
C89 C90 N15 123.4(15) . . ?
C89 C90 H90 118.3 . . ?
N15 C90 H90 118.3 . . ?
C96 C91 C92 114.7(16) . . ?
C96 C91 C83 118.6(17) . . ?
C92 C91 C83 126.1(17) . . ?
C93 C92 C91 122.6(18) . . ?
C93 C92 H92 118.7 . . ?
C91 C92 H92 118.7 . . ?
C92 C93 C94 126.9(19) . . ?
C92 C93 H93 116.6 . . ?
C94 C93 H93 116.6 . . ?
N16 C94 C93 127.8(19) . . ?
N16 C94 C95 124.9(18) . . ?
C93 C94 C95 106.0(16) . . ?
C96 C95 C94 124.4(18) . . ?
C96 C95 H95 117.8 . . ?
C94 C95 H95 117.8 . . ?
C91 C96 C95 124.6(18) . . ?
C91 C96 H96 117.7 . . ?
C95 C96 H96 117.7 . . ?
N16 C97 C98 115.9(18) . . ?
N16 C97 H97A 108.3 . . ?
C98 C97 H97A 108.3 . . ?
N16 C97 H97B 108.3 . . ?
C98 C97 H97B 108.3 . . ?
H97A C97 H97B 107.4 . . ?
O7 C98 C97 106.7(12) . . ?
O7 C98 H98A 110.4 . . ?
C97 C98 H98A 110.4 . . ?
O7 C98 H98B 110.4 . . ?
C97 C98 H98B 110.4 . . ?
H98A C98 H98B 108.6 . . ?
N16 C99 C100 108.2(17) . . ?
N16 C99 H99A 110.1 . . ?
C100 C99 H99A 110.1 . . ?
N16 C99 H99B 110.1 . . ?
C100 C99 H99B 110.1 . . ?
H99A C99 H99B 108.4 . . ?
O8 C100 C99 112.3(13) . . ?
O8 C100 H10A 109.1 . . ?
C99 C100 H10A 109.1 . . ?
O8 C100 H10B 109.1 . . ?
C99 C100 H10B 109.1 . . ?
H10A C100 H10B 107.9 . . ?

loop_
_geom_bond_atom_site_label_1
_geom_bond_atom_site_label_2
_geom_bond_distance
_geom_bond_site_symmetry_2
_geom_bond_publ_flag
Mn1 N6 2.190(12) . ?
Mn1 N2 2.214(12) . ?
Mn1 N1 2.215(14) . ?
Mn1 N3 2.223(13) . ?
Mn1 N7 2.257(13) . ?
Mn1 N5 2.293(13) . ?
Mn2 N10 2.125(12) . ?
Mn2 N14 2.171(13) . ?
Mn2 N15 2.210(14) . ?
Mn2 N9 2.214(13) . ?
Mn2 N13 2.242(13) . ?
Mn2 N11 2.262(14) . ?
F1 P1 1.593(10) . ?
F2 P1 1.552(11) . ?
F3 P1 1.579(14) . ?
F4 P1 1.533(16) . ?
F5 P1 1.59(2) . ?
F6 P1 1.64(3) . ?
F3' P1 1.54(3) . ?
F4' P1 1.62(2) . ?
F5' P1 1.57(2) . ?
F6' P1 1.63(4) . ?
F7 P2 1.647(14) . ?
F8 P2 1.535(13) . ?
F9 P2 1.572(11) . ?
F10 P2 1.485(13) . ?
F11 P2 1.573(11) . ?
F12 P2 1.570(12) . ?
F13 P5 1.582(11) . ?
F14 P5 1.536(11) . ?
F15 P5 1.546(14) . ?
F16 P5 1.605(13) . ?
F17 P5 1.559(14) . ?
F18 P5 1.583(14) . ?
F19 P6 1.575(16) . ?
F20 P6 1.587(13) . ?
F21 P6 1.549(12) . ?
F22 P6 1.538(13) . ?
F23 P6 1.608(13) . ?
F24 P6 1.590(12) . ?
N1 C5 1.323(18) . ?
N1 C1 1.337(18) . ?
N2 C10 1.326(18) . ?
N2 C6 1.366(19) . ?
N3 C11 1.274(17) . ?
N3 C15 1.406(19) . ?
N4 C19 1.400(18) . ?
N4 C22 1.476(9) . ?
N4 C24 1.482(9) . ?
N5 C26 1.310(17) . ?
N5 C30 1.318(18) . ?
N6 C31 1.345(19) . ?
N6 C35 1.362(16) . ?
N7 C36 1.371(16) . ?
N7 C40 1.415(19) . ?
N8 C44 1.279(18) . ?
N8 C47 1.464(9) . ?
N8 C49 1.471(9) . ?
N9 C51 1.305(19) . ?
N9 C55 1.307(17) . ?
N10 C56 1.302(17) . ?
N10 C60 1.365(19) . ?
N11 C61 1.344(19) . ?
N11 C65 1.365(17) . ?
N12 C69 1.408(19) . ?
N12 C72 1.467(9) . ?
N12 C74 1.477(9) . ?
N13 C76 1.32(2) . ?
N13 C80 1.374(17) . ?
N14 C81 1.261(18) . ?
N14 C85 1.33(2) . ?
N15 C86 1.332(19) . ?
N15 C90 1.385(18) . ?
N16 C94 1.31(2) . ?
N16 C99 1.472(10) . ?
N16 C97 1.481(10) . ?
O1 C23 1.453(10) . ?
O1 H1 0.8200 . ?
O2 C25 1.427(9) . ?
O2 H2 0.8200 . ?
O3 C48 1.396(10) . ?
O3 H3 0.8200 . ?
O4 C50 1.395(9) . ?
O4 H4 0.8200 . ?
O5 C73 1.411(9) . ?
O5 H5 0.8200 . ?
O6 C75 1.411(9) . ?
O6 H6 0.8200 . ?
O7 C98 1.436(10) . ?
O7 H7 0.8200 . ?
O8 C100 1.425(9) . ?
O8 H8 0.8200 . ?
C1 C2 1.34(2) . ?
C1 H1A 0.9300 . ?
C2 C3 1.44(2) . ?
C2 H2A 0.9300 . ?
C3 C4 1.39(2) . ?
C3 H3A 0.9300 . ?
C4 C5 1.44(2) . ?
C4 H4A 0.9300 . ?
C5 C6 1.46(2) . ?
C6 C7 1.349(19) . ?
C7 C8 1.51(2) . ?
C7 H7A 0.9300 . ?
C8 C9 1.42(2) . ?
C8 C16 1.463(19) . ?
C9 C10 1.318(18) . ?
C9 H9 0.9300 . ?
C10 C11 1.56(2) . ?
C11 C12 1.36(2) . ?
C12 C13 1.35(2) . ?
C12 H12 0.9300 . ?
C13 C14 1.31(2) . ?
C13 H13 0.9300 . ?
C14 C15 1.36(2) . ?
C14 H14 0.9300 . ?
C15 H15 0.9300 . ?
C16 C21 1.41(2) . ?
C16 C17 1.43(2) . ?
C17 C18 1.401(19) . ?
C17 H17 0.9300 . ?
C18 C19 1.30(2) . ?
C18 H18 0.9300 . ?
C19 C20 1.44(2) . ?
C20 C21 1.384(19) . ?
C20 H20 0.9300 . ?
C21 H21 0.9300 . ?
C22 C23 1.534(10) . ?
C22 H22A 0.9700 . ?
C22 H22B 0.9700 . ?
C23 H23A 0.9700 . ?
C23 H23B 0.9700 . ?
C24 C25 1.512(10) . ?
C24 H24A 0.9700 . ?
C24 H24B 0.9700 . ?
C25 H25A 0.9700 . ?
C25 H25B 0.9700 . ?
C26 C27 1.36(2) . ?
C26 H26 0.9300 . ?
C27 C28 1.30(2) . ?
C27 H27 0.9300 . ?
C28 C29 1.311(19) . ?
C28 H28 0.9300 . ?
C29 C30 1.43(2) . ?
C29 H29 0.9300 . ?
C30 C31 1.515(19) . ?
C31 C32 1.44(2) . ?
C32 C33 1.402(19) . ?
C32 H32 0.9300 . ?
C33 C34 1.35(2) . ?
C33 C41 1.397(19) . ?
C34 C35 1.381(19) . ?
C34 H34 0.9300 . ?
C35 C36 1.41(2) . ?
C36 C37 1.37(2) . ?
C37 C38 1.33(2) . ?
C37 H37 0.9300 . ?
C38 C39 1.31(2) . ?
C38 H38 0.9300 . ?
C39 C40 1.33(2) . ?
C39 H39 0.9300 . ?
C40 H40 0.9300 . ?
C41 C46 1.411(19) . ?
C41 C42 1.48(2) . ?
C42 C43 1.403(19) . ?
C42 H42 0.9300 . ?
C43 C44 1.403(19) . ?
C43 H43 0.9300 . ?
C44 C45 1.38(2) . ?
C45 C46 1.395(19) . ?
C45 H45 0.9300 . ?
C46 H46 0.9300 . ?
C47 C48 1.514(9) . ?
C47 H47A 0.9700 . ?
C47 H47B 0.9700 . ?
C48 H48A 0.9700 . ?
C48 H48B 0.9700 . ?
C49 C50 1.515(9) . ?
C49 H49A 0.9700 . ?
C49 H49B 0.9700 . ?
C50 H50A 0.9700 . ?
C50 H50B 0.9700 . ?
C51 C52 1.35(2) . ?
C51 H51 0.9300 . ?
C52 C53 1.38(2) . ?
C52 H52 0.9300 . ?
C53 C54 1.29(2) . ?
C53 H53 0.9300 . ?
C54 C55 1.401(19) . ?
C54 H54 0.9300 . ?
C55 C56 1.50(2) . ?
C56 C57 1.39(2) . ?
C57 C58 1.41(2) . ?
C57 H57 0.9300 . ?
C58 C66 1.46(2) . ?
C58 C59 1.49(2) . ?
C59 C60 1.30(2) . ?
C59 H59 0.9300 . ?
C60 C61 1.46(2) . ?
C61 C62 1.41(2) . ?
C62 C63 1.33(2) . ?
C62 H62 0.9300 . ?
C63 C64 1.40(2) . ?
C63 H63 0.9300 . ?
C64 C65 1.39(2) . ?
C64 H64 0.9300 . ?
C65 H65 0.9300 . ?
C66 C71 1.36(2) . ?
C66 C67 1.40(2) . ?
C67 C68 1.29(2) . ?
C67 H67 0.9300 . ?
C68 C69 1.46(2) . ?
C68 H68 0.9300 . ?
C69 C70 1.32(2) . ?
C70 C71 1.34(2) . ?
C70 H70 0.9300 . ?
C71 H71 0.9300 . ?
C72 C73 1.541(10) . ?
C72 H72A 0.9700 . ?
C72 H72B 0.9700 . ?
C73 H73A 0.9700 . ?
C73 H73B 0.9700 . ?
C74 C75 1.531(9) . ?
C74 H74A 0.9700 . ?
C74 H74B 0.9700 . ?
C75 H75A 0.9700 . ?
C75 H75B 0.9700 . ?
C76 C77 1.36(2) . ?
C76 H76 0.9300 . ?
C77 C78 1.43(2) . ?
C77 H77 0.9300 . ?
C78 C79 1.30(2) . ?
C78 H78 0.9300 . ?
C79 C80 1.38(2) . ?
C79 H79 0.9300 . ?
C80 C81 1.52(2) . ?
C81 C82 1.46(2) . ?
C82 C83 1.34(2) . ?
C82 H82 0.9300 . ?
C83 C84 1.32(2) . ?
C83 C91 1.47(2) . ?
C84 C85 1.41(2) . ?
C84 H84 0.9300 . ?
C85 C86 1.50(2) . ?
C86 C87 1.40(2) . ?
C87 C88 1.34(2) . ?
C87 H87 0.9300 . ?
C88 C89 1.36(2) . ?
C88 H88 0.9300 . ?
C89 C90 1.36(2) . ?
C89 H89 0.9300 . ?
C90 H90 0.9300 . ?
C91 C96 1.31(2) . ?
C91 C92 1.41(2) . ?
C92 C93 1.31(2) . ?
C92 H92 0.9300 . ?
C93 C94 1.43(2) . ?
C93 H93 0.9300 . ?
C94 C95 1.51(2) . ?
C95 C96 1.33(2) . ?
C95 H95 0.9300 . ?
C96 H96 0.9300 . ?
C97 C98 1.524(10) . ?
C97 H97A 0.9700 . ?
C97 H97B 0.9700 . ?
C98 H98A 0.9700 . ?
C98 H98B 0.9700 . ?
C99 C100 1.516(10) . ?
C99 H99A 0.9700 . ?
C99 H99B 0.9700 . ?
C100 H10A 0.9700 . ?
C100 H10B 0.9700 . ?

loop_
_geom_hbond_atom_site_label_D
_geom_hbond_atom_site_label_H
_geom_hbond_atom_site_label_A
_geom_hbond_distance_DH
_geom_hbond_distance_HA
_geom_hbond_distance_DA
_geom_hbond_angle_DHA
_geom_hbond_site_symmetry_A
_geom_hbond_publ_flag
C90 H90 F11 0.93 2.53 3.244(18) 133.6 1_655 yes
C90 H90 F7 0.93 2.49 3.38(2) 160.1 1_655 yes
C87 H87 F18 0.93 2.56 3.29(2) 135.9 1_645 yes
C79 H79 O4 0.93 2.61 3.45(2) 151.1 2_665 yes
C72 H72A F6'^b 0.97 2.69 3.58(4) 151.8 2_666 yes
C72 H72A F6^a 0.97 2.45 3.28(3) 143.7 2_666 yes
C54 H54 F10 0.93 2.56 3.24(2) 130.5 2_666 yes
C54 H54 F8 0.93 2.55 3.45(2) 161.6 2_666 yes
C51 H51 F5^a 0.93 2.44 3.37(3) 172.3 . yes
C47 H47B F4'^b 0.97 2.35 3.24(3) 151.5 2_765 yes
C47 H47B F4^a 0.97 2.55 3.36(3) 141.2 2_765 yes
C40 H40 F3^a 0.93 2.48 3.40(2) 171.4 . yes
C37 H37 F21 0.93 2.52 3.28(2) 138.7 2_665 yes
C27 H27 F16 0.93 2.52 3.218(19) 132.1 1_655 yes
C23 H23A O2 0.97 2.59 3.25(2) 125.2 . yes
C4 H4A F15 0.93 2.60 3.39(2) 143.3 . yes
C2 H2A F23 0.93 2.38 3.03(2) 127.2 . yes
C1 H1A F24 0.93 2.63 3.246(19) 124.1 . yes
C1 H1A F20 0.93 2.39 3.251(19) 153.6 . yes
O8 H8 O7 0.82 2.27 3.09(3) 173.5 . yes
O7 H7 O8 0.82 2.07 2.87(3) 166.9 2_655 yes
O6 H6 F17 0.82 2.44 3.25(2) 173.7 2_666 yes
O5 H5 F4^a 0.82 2.42 3.09(2) 140.0 2_766 yes
O5 H5 F2 0.82 2.26 3.055(18) 161.9 2_766 yes
O4 H4 F16 0.82 2.52 3.317(19) 164.5 2_675 yes
O3 H3 F6'^b 0.82 2.68 3.34(4) 138.6 2_665 yes
O3 H3 F6^a 0.82 2.40 3.12(2) 146.9 2_665 yes
O3 H3 F1 0.82 2.31 3.045(17) 149.1 2_665 yes
O2 H2 O1 0.82 2.04 2.85(2) 171.6 2_776 yes
O1 H1 F7 0.82 1.90 2.71(2) 167.1 1_665 yes

loop_
_geom_torsion_atom_site_label_1
_geom_torsion_atom_site_label_2
_geom_torsion_atom_site_label_3
_geom_torsion_atom_site_label_4
_geom_torsion
_geom_torsion_site_symmetry_1
_geom_torsion_site_symmetry_2
_geom_torsion_site_symmetry_3
_geom_torsion_site_symmetry_4
_geom_torsion_publ_flag
C5 N1 C1 C2 0(3) . . . . ?
Mn1 N1 C1 C2 -175.8(14) . . . . ?
N1 C1 C2 C3 8(3) . . . . ?
C1 C2 C3 C4 -8(3) . . . . ?
C2 C3 C4 C5 1(3) . . . . ?
C1 N1 C5 C4 -6(2) . . . . ?
Mn1 N1 C5 C4 169.4(12) . . . . ?
C1 N1 C5 C6 179.7(15) . . . . ?
Mn1 N1 C5 C6 -4(2) . . . . ?
C3 C4 C5 N1 6(3) . . . . ?
C3 C4 C5 C6 179.5(15) . . . . ?
C10 N2 C6 C7 2(2) . . . . ?
Mn1 N2 C6 C7 178.8(12) . . . . ?
C10 N2 C6 C5 -177.9(13) . . . . ?
Mn1 N2 C6 C5 -1.3(18) . . . . ?
N1 C5 C6 C7 -176.2(16) . . . . ?
C4 C5 C6 C7 10(3) . . . . ?
N1 C5 C6 N2 4(2) . . . . ?
C4 C5 C6 N2 -169.7(15) . . . . ?
N2 C6 C7 C8 -5(2) . . . . ?
C5 C6 C7 C8 174.7(14) . . . . ?
C6 C7 C8 C9 8(2) . . . . ?
C6 C7 C8 C16 177.3(14) . . . . ?
C16 C8 C9 C10 -176.8(15) . . . . ?
C7 C8 C9 C10 -8(2) . . . . ?
C8 C9 C10 N2 6(3) . . . . ?
C8 C9 C10 C11 -178.8(15) . . . . ?
C6 N2 C10 C9 -2(2) . . . . ?
Mn1 N2 C10 C9 -178.6(12) . . . . ?
C6 N2 C10 C11 -178.3(13) . . . . ?
Mn1 N2 C10 C11 5.3(18) . . . . ?
C15 N3 C11 C12 7(2) . . . . ?
Mn1 N3 C11 C12 -171.9(13) . . . . ?
C15 N3 C11 C10 -179.0(14) . . . . ?
Mn1 N3 C11 C10 2.0(19) . . . . ?
C9 C10 C11 N3 179.6(15) . . . . ?
N2 C10 C11 N3 -5(2) . . . . ?
C9 C10 C11 C12 -6(3) . . . . ?
N2 C10 C11 C12 169.7(15) . . . . ?
N3 C11 C12 C13 -9(3) . . . . ?
C10 C11 C12 C13 177.9(15) . . . . ?
C11 C12 C13 C14 4(3) . . . . ?
C12 C13 C14 C15 0(3) . . . . ?
C13 C14 C15 N3 -1(3) . . . . ?
C11 N3 C15 C14 -2(2) . . . . ?
Mn1 N3 C15 C14 176.8(12) . . . . ?
C9 C8 C16 C21 -40(2) . . . . ?
C7 C8 C16 C21 152.5(15) . . . . ?
C9 C8 C16 C17 142.6(18) . . . . ?
C7 C8 C16 C17 -25(2) . . . . ?
C21 C16 C17 C18 1(3) . . . . ?
C8 C16 C17 C18 178.9(16) . . . . ?
C16 C17 C18 C19 -2(3) . . . . ?
C17 C18 C19 N4 -177.9(16) . . . . ?
C17 C18 C19 C20 5(3) . . . . ?
C22 N4 C19 C18 13(3) . . . . ?
C24 N4 C19 C18 172.1(18) . . . . ?
C22 N4 C19 C20 -169.3(16) . . . . ?
C24 N4 C19 C20 -10(3) . . . . ?
C18 C19 C20 C21 -6(3) . . . . ?
N4 C19 C20 C21 176.1(14) . . . . ?
C19 C20 C21 C16 5(3) . . . . ?
C17 C16 C21 C20 -3(3) . . . . ?
C8 C16 C21 C20 179.3(14) . . . . ?
C19 N4 C22 C23 -97.0(19) . . . . ?
C24 N4 C22 C23 102.2(18) . . . . ?
N4 C22 C23 O1 166.4(16) . . . . ?
C19 N4 C24 C25 85(2) . . . . ?
C22 N4 C24 C25 -114.9(17) . . . . ?
N4 C24 C25 O2 60(2) . . . . ?
C30 N5 C26 C27 -7(3) . . . . ?
Mn1 N5 C26 C27 172.9(14) . . . . ?
N5 C26 C27 C28 7(3) . . . . ?
C26 C27 C28 C29 -7(3) . . . . ?
C27 C28 C29 C30 6(3) . . . . ?
C26 N5 C30 C29 6(3) . . . . ?
Mn1 N5 C30 C29 -173.9(14) . . . . ?
C26 N5 C30 C31 -178.8(15) . . . . ?
Mn1 N5 C30 C31 2(2) . . . . ?
C28 C29 C30 N5 -5(3) . . . . ?
C28 C29 C30 C31 180.0(17) . . . . ?
C35 N6 C31 C32 5(3) . . . . ?
Mn1 N6 C31 C32 -177.8(12) . . . . ?
C35 N6 C31 C30 -177.9(15) . . . . ?
Mn1 N6 C31 C30 -1(2) . . . . ?
N5 C30 C31 N6 -1(2) . . . . ?
C29 C30 C31 N6 174.5(17) . . . . ?
N5 C30 C31 C32 176.6(15) . . . . ?
C29 C30 C31 C32 -8(3) . . . . ?
N6 C31 C32 C33 -2(2) . . . . ?
C30 C31 C32 C33 -178.8(15) . . . . ?
C31 C32 C33 C34 -1(2) . . . . ?
C31 C32 C33 C41 -179.1(15) . . . . ?
C41 C33 C34 C35 179.3(16) . . . . ?
C32 C33 C34 C35 2(3) . . . . ?
C31 N6 C35 C34 -5(2) . . . . ?
Mn1 N6 C35 C34 178.2(11) . . . . ?
C31 N6 C35 C36 -177.0(16) . . . . ?
Mn1 N6 C35 C36 6(2) . . . . ?
C33 C34 C35 N6 1(3) . . . . ?
C33 C34 C35 C36 172.8(18) . . . . ?
C40 N7 C36 C37 -4(2) . . . . ?
Mn1 N7 C36 C37 177.7(12) . . . . ?
C40 N7 C36 C35 -177.1(16) . . . . ?
Mn1 N7 C36 C35 5(2) . . . . ?
N6 C35 C36 N7 -7(2) . . . . ?
C34 C35 C36 N7 -178.1(16) . . . . ?
N6 C35 C36 C37 -177.9(17) . . . . ?
C34 C35 C36 C37 11(3) . . . . ?
N7 C36 C37 C38 -2(3) . . . . ?
C35 C36 C37 C38 170(2) . . . . ?
C36 C37 C38 C39 4(3) . . . . ?
C37 C38 C39 C40 0(3) . . . . ?
C38 C39 C40 N7 -6(3) . . . . ?
C36 N7 C40 C39 8(3) . . . . ?
Mn1 N7 C40 C39 -173.6(14) . . . . ?
C34 C33 C41 C46 19(3) . . . . ?
C32 C33 C41 C46 -162.8(17) . . . . ?
C34 C33 C41 C42 -159.3(17) . . . . ?
C32 C33 C41 C42 18(3) . . . . ?
C33 C41 C42 C43 173.3(15) . . . . ?
C46 C41 C42 C43 -6(2) . . . . ?
C41 C42 C43 C44 6(3) . . . . ?
C47 N8 C44 C45 -28(3) . . . . ?
C49 N8 C44 C45 178.3(17) . . . . ?
C47 N8 C44 C43 152.8(16) . . . . ?
C49 N8 C44 C43 -1(3) . . . . ?
C42 C43 C44 N8 178.0(18) . . . . ?
C42 C43 C44 C45 -2(3) . . . . ?
N8 C44 C45 C46 176.5(17) . . . . ?
C43 C44 C45 C46 -4(3) . . . . ?
C44 C45 C46 C41 4(3) . . . . ?
C33 C41 C46 C45 -177.8(18) . . . . ?
C42 C41 C46 C45 1(3) . . . . ?
C44 N8 C47 C48 119(2) . . . . ?
C49 N8 C47 C48 -85.6(18) . . . . ?
N8 C47 C48 O3 -67(2) . . . . ?
C44 N8 C49 C50 -74.6(19) . . . . ?
C47 N8 C49 C50 128.9(13) . . . . ?
N8 C49 C50 O4 -95.5(19) . . . . ?
C55 N9 C51 C52 0(3) . . . . ?
Mn2 N9 C51 C52 176.4(12) . . . . ?
N9 C51 C52 C53 3(3) . . . . ?
C51 C52 C53 C54 -2(3) . . . . ?
C52 C53 C54 C55 -1(3) . . . . ?
C51 N9 C55 C54 -4(3) . . . . ?
Mn2 N9 C55 C54 179.2(14) . . . . ?
C51 N9 C55 C56 179.4(16) . . . . ?
Mn2 N9 C55 C56 2.4(19) . . . . ?
C53 C54 C55 N9 5(3) . . . . ?
C53 C54 C55 C56 -178.7(17) . . . . ?
C60 N10 C56 C57 -6(3) . . . . ?
Mn2 N10 C56 C57 178.1(13) . . . . ?
C60 N10 C56 C55 179.2(15) . . . . ?
Mn2 N10 C56 C55 3(2) . . . . ?
N9 C55 C56 N10 -3(2) . . . . ?
C54 C55 C56 N10 179.5(15) . . . . ?
N9 C55 C56 C57 -179.0(16) . . . . ?
C54 C55 C56 C57 4(3) . . . . ?
N10 C56 C57 C58 6(3) . . . . ?
C55 C56 C57 C58 -179.3(17) . . . . ?
C56 C57 C58 C66 175.6(19) . . . . ?
C56 C57 C58 C59 -1(2) . . . . ?
C57 C58 C59 C60 -3(3) . . . . ?
C66 C58 C59 C60 179.9(18) . . . . ?
C58 C59 C60 N10 3(3) . . . . ?
C58 C59 C60 C61 -174.8(17) . . . . ?
C56 N10 C60 C59 1(3) . . . . ?
Mn2 N10 C60 C59 177.2(14) . . . . ?
C56 N10 C60 C61 179.4(15) . . . . ?
Mn2 N10 C60 C61 -4(2) . . . . ?
C65 N11 C61 C62 1(3) . . . . ?
Mn2 N11 C61 C62 179.2(14) . . . . ?
C65 N11 C61 C60 178.5(15) . . . . ?
Mn2 N11 C61 C60 -3(2) . . . . ?
C59 C60 C61 N11 -177.2(17) . . . . ?
N10 C60 C61 N11 4(2) . . . . ?
C59 C60 C61 C62 1(3) . . . . ?
N10 C60 C61 C62 -177.5(17) . . . . ?
N11 C61 C62 C63 -2(3) . . . . ?
C60 C61 C62 C63 -179.7(17) . . . . ?
C61 C62 C63 C64 5(3) . . . . ?
C62 C63 C64 C65 -6(3) . . . . ?
C61 N11 C65 C64 -2(3) . . . . ?
Mn2 N11 C65 C64 179.3(14) . . . . ?
C63 C64 C65 N11 5(3) . . . . ?
C57 C58 C66 C71 158(2) . . . . ?
C59 C58 C66 C71 -25(3) . . . . ?
C57 C58 C66 C67 -16(3) . . . . ?
C59 C58 C66 C67 160.3(17) . . . . ?
C71 C66 C67 C68 5(3) . . . . ?
C58 C66 C67 C68 179.7(19) . . . . ?
C66 C67 C68 C69 -10(3) . . . . ?
C72 N12 C69 C70 -159.4(17) . . . . ?
C74 N12 C69 C70 3(3) . . . . ?
C72 N12 C69 C68 23(3) . . . . ?
C74 N12 C69 C68 -174.1(17) . . . . ?
C67 C68 C69 C70 13(3) . . . . ?
C67 C68 C69 N12 -169.9(19) . . . . ?
N12 C69 C70 C71 172.6(18) . . . . ?
C68 C69 C70 C71 -10(3) . . . . ?
C69 C70 C71 C66 6(3) . . . . ?
C67 C66 C71 C70 -3(3) . . . . ?
C58 C66 C71 C70 -177.3(17) . . . . ?
C69 N12 C72 C73 -116.2(17) . . . . ?
C74 N12 C72 C73 81.2(17) . . . . ?
N12 C72 C73 O5 78.3(19) . . . . ?
C69 N12 C74 C75 77.9(19) . . . . ?
C72 N12 C74 C75 -119.0(15) . . . . ?
N12 C74 C75 O6 130.4(16) . . . . ?
C80 N13 C76 C77 0(3) . . . . ?
Mn2 N13 C76 C77 -173.2(12) . . . . ?
N13 C76 C77 C78 -2(3) . . . . ?
C76 C77 C78 C79 1(3) . . . . ?
C77 C78 C79 C80 1(3) . . . . ?
C76 N13 C80 C79 3(2) . . . . ?
Mn2 N13 C80 C79 175.9(12) . . . . ?
C76 N13 C80 C81 -179.8(15) . . . . ?
Mn2 N13 C80 C81 -7.0(17) . . . . ?
C78 C79 C80 N13 -3(3) . . . . ?
C78 C79 C80 C81 -179.9(17) . . . . ?
C85 N14 C81 C82 -4(3) . . . . ?
Mn2 N14 C81 C82 173.2(12) . . . . ?
C85 N14 C81 C80 176.1(15) . . . . ?
Mn2 N14 C81 C80 -7(2) . . . . ?
N13 C80 C81 N14 9(2) . . . . ?
C79 C80 C81 N14 -174.6(16) . . . . ?
N13 C80 C81 C82 -171.2(13) . . . . ?
C79 C80 C81 C82 6(3) . . . . ?
N14 C81 C82 C83 12(3) . . . . ?
C80 C81 C82 C83 -168.2(16) . . . . ?
C81 C82 C83 C84 -16(3) . . . . ?
C81 C82 C83 C91 177.6(14) . . . . ?
C82 C83 C84 C85 13(3) . . . . ?
C91 C83 C84 C85 178.8(15) . . . . ?
C81 N14 C85 C84 0(3) . . . . ?
Mn2 N14 C85 C84 -177.3(12) . . . . ?
C81 N14 C85 C86 -176.6(15) . . . . ?
Mn2 N14 C85 C86 6(2) . . . . ?
C83 C84 C85 N14 -4(3) . . . . ?
C83 C84 C85 C86 172.3(16) . . . . ?
C90 N15 C86 C87 -5(3) . . . . ?
Mn2 N15 C86 C87 -175.7(15) . . . . ?
C90 N15 C86 C85 -175.9(14) . . . . ?
Mn2 N15 C86 C85 13.3(19) . . . . ?
N14 C85 C86 N15 -12(2) . . . . ?
C84 C85 C86 N15 171.2(16) . . . . ?
N14 C85 C86 C87 176.6(17) . . . . ?
C84 C85 C86 C87 0(3) . . . . ?
N15 C86 C87 C88 9(3) . . . . ?
C85 C86 C87 C88 179.3(16) . . . . ?
C86 C87 C88 C89 -8(3) . . . . ?
C87 C88 C89 C90 2(3) . . . . ?
C88 C89 C90 N15 3(3) . . . . ?
C86 N15 C90 C89 -2(3) . . . . ?
Mn2 N15 C90 C89 168.9(14) . . . . ?
C84 C83 C91 C96 42(3) . . . . ?
C82 C83 C91 C96 -151(2) . . . . ?
C84 C83 C91 C92 -147.0(19) . . . . ?
C82 C83 C91 C92 19(3) . . . . ?
C96 C91 C92 C93 -6(3) . . . . ?
C83 C91 C92 C93 -177.0(18) . . . . ?
C91 C92 C93 C94 -3(3) . . . . ?
C99 N16 C94 C93 24(3) . . . . ?
C97 N16 C94 C93 166(2) . . . . ?
C99 N16 C94 C95 -170.5(18) . . . . ?
C97 N16 C94 C95 -28(3) . . . . ?
C92 C93 C94 N16 174.6(19) . . . . ?
C92 C93 C94 C95 7(3) . . . . ?
N16 C94 C95 C96 -172(2) . . . . ?
C93 C94 C95 C96 -4(3) . . . . ?
C92 C91 C96 C95 10(3) . . . . ?
C83 C91 C96 C95 -178.7(18) . . . . ?
C94 C95 C96 C91 -5(3) . . . . ?
C94 N16 C97 C98 99(2) . . . . ?
C99 N16 C97 C98 -116.0(19) . . . . ?
N16 C97 C98 O7 66(3) . . . . ?
C94 N16 C99 C100 -86(2) . . . . ?
C97 N16 C99 C100 130.8(17) . . . . ?
N16 C99 C100 O8 -71(2) . . . . ?
